data_7706228
loop_
_publ_author_name
'Ge, Yixiu'
'Zhang, Jie'
'Qiu, Zaozao'
'Xie, Zuowei'

_publ_section_title
;
 Pd-Catalyzed sequential B(3)-I/B(4)-H bond activation for the synthesis
 of 3,4-benzo-<i>o</i>-carboranes.
;
_journal_issue 5
_journal_name_full 'Dalton transactions (Cambridge, England : 2003)'
_journal_page_first 1766
_journal_page_last 1773
_journal_paper_doi 10.1039/d0dt03740k
_journal_volume 50
_journal_year 2021
_chemical_formula_moiety 'C46 H62 B10'
_chemical_formula_sum 'C46 H62 B10'
_chemical_formula_weight 723.05
_space_group_crystal_system triclinic
_space_group_IT_number 2
_space_group_name_Hall '-P 1'
_space_group_name_H-M_alt 'P -1'
_atom_sites_solution_hydrogens geom
_atom_sites_solution_primary dual
_audit_creation_date 2020-10-22
_audit_creation_method
;
Olex2 1.2
(compiled 2018.05.29 svn.r3508 for OlexSys, GUI svn.r5506)
;
_audit_update_record
;
2020-12-04 deposited with the CCDC.	2020-12-24 downloaded from the CCDC.
;
_cell_angle_alpha 96.100(3)
_cell_angle_beta 90.510(3)
_cell_angle_gamma 112.747(3)
_cell_formula_units_Z 4
_cell_length_a 12.911(2)
_cell_length_b 15.490(3)
_cell_length_c 26.271(4)
_cell_measurement_reflns_used 2584
_cell_measurement_temperature 200
_cell_measurement_theta_max 21.46
_cell_measurement_theta_min 2.60
_cell_volume 4810.7(14)
_computing_cell_refinement 'SAINT v7.68A (Bruker, 2009)'
_computing_data_collection 'Bruker APEX DUO'
_computing_data_reduction 'SAINT v7.68A (Bruker, 2009)'
_computing_molecular_graphics 'Olex2 (Dolomanov et al., 2009)'
_computing_publication_material 'Olex2 (Dolomanov et al., 2009)'
_computing_structure_refinement 'XL (Sheldrick, 2008)'
_computing_structure_solution 'ShelXT (Sheldrick, 2015)'
_diffrn_ambient_temperature 200.0
_diffrn_measured_fraction_theta_full 0.998
_diffrn_measured_fraction_theta_max 0.998
_diffrn_measurement_device_type 'Bruker APEX-II CCD'
_diffrn_measurement_method '\f and \w scans'
_diffrn_radiation_monochromator graphite
_diffrn_radiation_type MoK\a
_diffrn_radiation_wavelength 0.71073
_diffrn_reflns_av_R_equivalents 0.0598
_diffrn_reflns_av_unetI/netI 0.1150
_diffrn_reflns_Laue_measured_fraction_full 0.998
_diffrn_reflns_Laue_measured_fraction_max 0.998
_diffrn_reflns_limit_h_max 15
_diffrn_reflns_limit_h_min -15
_diffrn_reflns_limit_k_max 18
_diffrn_reflns_limit_k_min -18
_diffrn_reflns_limit_l_max 31
_diffrn_reflns_limit_l_min -29
_diffrn_reflns_number 33880
_diffrn_reflns_point_group_measured_fraction_full 0.998
_diffrn_reflns_point_group_measured_fraction_max 0.998
_diffrn_reflns_theta_full 25.242
_diffrn_reflns_theta_max 25.499
_diffrn_reflns_theta_min 1.550
_diffrn_standards_number 0
_exptl_absorpt_coefficient_mu 0.053
_exptl_absorpt_correction_T_max 0.7456
_exptl_absorpt_correction_T_min 0.6362
_exptl_absorpt_correction_type multi-scan
_exptl_absorpt_process_details
'SADABS-2008/1 (Bruker,2008) was used for absorption correction. wR2(int) was 0.1139 before and 0.0447 after correction. The Ratio of minimum to maximum transmission is 0.8533. The \l/2 correction factor is 0.0015.'
_exptl_crystal_colour colourless
_exptl_crystal_colour_primary colourless
_exptl_crystal_density_diffrn 0.998
_exptl_crystal_description block
_exptl_crystal_F_000 1552
_exptl_crystal_size_max 0.2
_exptl_crystal_size_mid 0.1
_exptl_crystal_size_min 0.05
_refine_diff_density_max 0.971
_refine_diff_density_min -0.562
_refine_diff_density_rms 0.050
_refine_ls_extinction_method none
_refine_ls_goodness_of_fit_ref 0.978
_refine_ls_hydrogen_treatment constr
_refine_ls_matrix_type fullcycle
_refine_ls_number_parameters 1111
_refine_ls_number_reflns 17903
_refine_ls_number_restraints 264
_refine_ls_restrained_S_all 1.028
_refine_ls_R_factor_all 0.1856
_refine_ls_R_factor_gt 0.0831
_refine_ls_shift/su_max 0.009
_refine_ls_shift/su_mean 0.000
_refine_ls_structure_factor_coef Fsqd
_refine_ls_weighting_details 'w=1/[\s^2^(Fo^2^)+(0.1392P)^2^] where P=(Fo^2^+2Fc^2^)/3'
_refine_ls_weighting_scheme calc
_refine_ls_wR_factor_gt 0.2159
_refine_ls_wR_factor_ref 0.2827
_reflns_Friedel_coverage 0.000
_reflns_number_gt 7534
_reflns_number_total 17903
_reflns_threshold_expression 'I > 2\s(I)'
_cod_data_source_file d0dt03740k2.cif
_cod_data_source_block 5h
_cod_depositor_comments 'Adding full bibliography for 7706227--7706229.cif.'
_cod_original_cell_volume 4810.8(13)
_cod_database_code 7706228
_shelx_shelxl_version_number 2014/7
_shelx_space_group_comment
;
The symmetry employed for this shelxl refinement is uniquely defined
by the following loop, which should always be used as a source of
symmetry information in preference to the above space-group names.
They are only intended as comments.
;
_shelx_estimated_absorpt_t_max 0.997
_shelx_estimated_absorpt_t_min 0.990
_olex2_refinement_description
;
1. Fixed Uiso
 At 1.2 times of:
  All B(H) groups, All C(H) groups
 At 1.5 times of:
  All C(H,H,H) groups
2. Uiso/Uaniso restraints and constraints
C23A \\sim C25B \\sim C24B \\sim C25A \\sim C26B \\sim C24A \\sim C26A: within
1.7A with sigma of 0.01 and sigma for terminal atoms of 0.08
C43A \\sim C44A \\sim C45A \\sim C46A: within 2A with sigma of 0.005 and sigma
for terminal atoms of 0.01
C33 \\sim C36' \\sim C34 \\sim C34' \\sim C35 \\sim C35' \\sim C36: within 1.7A
with sigma of 0.01 and sigma for terminal atoms of 0.08
Uanis(C25B) \\sim Ueq, Uanis(C26B) \\sim Ueq, Uanis(C24B) \\sim Ueq: with sigma
of 0.005 and sigma for terminal atoms of 0.01
Uanis(C26A) \\sim Ueq, Uanis(C25A) \\sim Ueq, Uanis(C24A) \\sim Ueq,
Uanis(C34A) \\sim Ueq, Uanis(C35A) \\sim Ueq, Uanis(C36A) \\sim Ueq, Uanis(C36)
\\sim Ueq, Uanis(C34) \\sim Ueq, Uanis(C35) \\sim Ueq, Uanis(C45A) \\sim Ueq,
Uanis(C44A) \\sim Ueq: with sigma of 0.005 and sigma for terminal atoms of 0.01
Uanis(C35B) \\sim Ueq, Uanis(C34B) \\sim Ueq, Uanis(C36') \\sim Ueq,
Uanis(C35') \\sim Ueq, Uanis(C34') \\sim Ueq: with sigma of 0.005 and sigma for
terminal atoms of 0.01
3. Others
 Fixed Sof: C34(0.75) H34G(0.75) H34H(0.75) H34I(0.75) C35(0.75) H35G(0.75)
 H35H(0.75) H35I(0.75) C36(0.75) H36G(0.75) H36H(0.75) H36I(0.75) C24A(0.75)
 H24A(0.75) H24B(0.75) H24C(0.75) C25A(0.75) H25A(0.75) H25B(0.75) H25C(0.75)
 C26A(0.75) H26A(0.75) H26B(0.75) H26C(0.75) C34A(0.75) H34A(0.75) H34B(0.75)
 H34C(0.75) C35A(0.75) H35A(0.75) H35B(0.75) H35C(0.75) C36A(0.75) H36A(0.75)
 H36B(0.75) H36C(0.75) C35B(0.25) H35D(0.25) H35E(0.25) H35F(0.25) C36'(0.25)
 H36J(0.25) H36K(0.25) H36L(0.25) C35'(0.25) H35J(0.25) H35K(0.25) H35L(0.25)
 C36B(0.25) H36D(0.25) H36E(0.25) H36F(0.25) C34'(0.25) H34J(0.25) H34K(0.25)
 H34L(0.25) C34B(0.25) H34D(0.25) H34E(0.25) H34F(0.25) C25B(0.25) H25D(0.25)
 H25E(0.25) H25F(0.25) C24B(0.25) H24D(0.25) H24E(0.25) H24F(0.25) C26B(0.25)
 H26D(0.25) H26E(0.25) H26F(0.25)
4.a Me refined with riding coordinates:
 C34(H34G,H34H,H34I), C35(H35G,H35H,H35I), C36(H36G,H36H,H36I), C34A(H34A,H34B,
 H34C), C35A(H35A,H35B,H35C), C36A(H36A,H36B,H36C), C35B(H35D,H35E,H35F),
 C36'(H36J,H36K,H36L), C35'(H35J,H35K,H35L), C36B(H36D,H36E,H36F), C34'(H34J,
 H34K,H34L), C34B(H34D,H34E,H34F)
4.b Aromatic/amide H refined with riding coordinates:
 C8(H8), C9(H9), C11(H11), C12(H12), C18(H18), C19(H19), C21(H21), C22(H22),
 C28(H28), C29(H29), C31(H31), C32(H32), C38(H38), C39(H39), C41(H41), C42(H42),
  C8A(H8A), C9A(H9A), C11A(H11A), C12A(H12A), C18A(H18A), C19A(H19A),
 C21A(H21A), C22A(H22A), C28A(H28A), C29A(H29A), C31A(H31A), C32A(H32A),
 C38A(H38A), C39A(H39A), C41A(H41A), C42A(H42A)
4.c Idealised Me refined as rotating group:
 C14(H14D,H14E,H14F), C15(H15D,H15E,H15F), C16(H16D,H16E,H16F), C24(H24G,H24H,
 H24I), C25(H25G,H25H,H25I), C26(H26G,H26H,H26I), C44(H44D,H44E,H44F), C45(H45D,
 H45E,H45F), C46(H46D,H46E,H46F), C14A(H14A,H14B,H14C), C15A(H15A,H15B,H15C),
 C16A(H16A,H16B,H16C), C24A(H24A,H24B,H24C), C25A(H25A,H25B,H25C), C26A(H26A,
 H26B,H26C), C44A(H44A,H44B,H44C), C45A(H45A,H45B,H45C), C46A(H46A,H46B,H46C),
 C25B(H25D,H25E,H25F), C24B(H24D,H24E,H24F), C26B(H26D,H26E,H26F)
4.d Boron cage BH refined with riding coordinates:
 C2(H2), C1(H1), B5(H5), B6(H6), B4(H4), B8(H8B), B9(H9B), B10(H10), B11(H11C),
  B12(H12C), C2A(H2A), C1A(H1A), B5A(H5A), B6A(H6A), B4A(H4A), B8A(H8AA),
 B9A(H9AA), B10A(H10A), B11A(H11B), B12A(H12B)
;
_olex2_submission_special_instructions 'No special instructions were received'

loop_
_space_group_symop_operation_xyz
'x, y, z'
'-x, -y, -z'

loop_
_atom_site_label
_atom_site_type_symbol
_atom_site_fract_x
_atom_site_fract_y
_atom_site_fract_z
_atom_site_U_iso_or_equiv
_atom_site_adp_type
_atom_site_occupancy
_atom_site_site_symmetry_order
_atom_site_calc_flag
_atom_site_refinement_flags_posn
_atom_site_refinement_flags_adp
_atom_site_refinement_flags_occupancy
_atom_site_disorder_assembly
_atom_site_disorder_group
C2 C 0.2749(3) 0.5335(2) 0.26384(12) 0.035 Uani 1 1 d . . . . .
H2 H 0.1857 0.5132 0.2749 0.041 Uiso 1 1 calc R . . . .
C1 C 0.3120(3) 0.5717(2) 0.20878(13) 0.041 Uani 1 1 d . . . . .
H1 H 0.2494 0.5775 0.1810 0.049 Uiso 1 1 calc R . . . .
C3 C 0.2025(3) 0.3670(2) 0.19455(12) 0.035 Uani 1 1 d . . . . .
C4 C 0.1573(3) 0.2971(2) 0.22459(12) 0.036 Uani 1 1 d . . . . .
C5 C 0.1934(3) 0.3018(2) 0.27958(12) 0.033 Uani 1 1 d . . . . .
C6 C 0.2764(3) 0.3770(2) 0.30650(11) 0.032 Uani 1 1 d . . . . .
C7 C 0.3048(3) 0.3738(2) 0.36169(12) 0.035 Uani 1 1 d . . . . .
C8 C 0.4084(3) 0.3751(2) 0.37690(13) 0.041 Uani 1 1 d . . . . .
H8 H 0.4656 0.3862 0.3530 0.049 Uiso 1 1 calc R . . . .
C9 C 0.4301(3) 0.3606(3) 0.42614(13) 0.044 Uani 1 1 d . . . . .
H9 H 0.5013 0.3598 0.4349 0.053 Uiso 1 1 calc R . . . .
C10 C 0.3510(3) 0.3470(2) 0.46330(12) 0.039 Uani 1 1 d . . . . .
C11 C 0.2497(3) 0.3516(3) 0.44848(13) 0.046 Uani 1 1 d . . . . .
H11 H 0.1943 0.3449 0.4730 0.055 Uiso 1 1 calc R . . . .
C12 C 0.2271(3) 0.3655(2) 0.39900(12) 0.041 Uani 1 1 d . . . . .
H12 H 0.1575 0.3694 0.3905 0.049 Uiso 1 1 calc R . . . .
C13 C 0.3711(4) 0.3227(3) 0.51626(13) 0.050 Uani 1 1 d . . . . .
C14 C 0.3173(6) 0.3637(6) 0.55681(17) 0.144 Uani 1 1 d . . . . .
H14D H 0.3309 0.4287 0.5514 0.216 Uiso 1 1 calc GR . . . .
H14E H 0.3496 0.3630 0.5906 0.216 Uiso 1 1 calc GR . . . .
H14F H 0.2362 0.3262 0.5550 0.216 Uiso 1 1 calc GR . . . .
C15 C 0.3210(7) 0.2158(4) 0.5138(2) 0.137 Uani 1 1 d . . . . .
H15D H 0.2393 0.1922 0.5074 0.205 Uiso 1 1 calc GR . . . .
H15E H 0.3380 0.1975 0.5465 0.205 Uiso 1 1 calc GR . . . .
H15F H 0.3536 0.1888 0.4860 0.205 Uiso 1 1 calc GR . . . .
C16 C 0.4965(5) 0.3574(5) 0.53179(19) 0.121 Uani 1 1 d . . . . .
H16D H 0.5326 0.3275 0.5072 0.182 Uiso 1 1 calc GR . . . .
H16E H 0.5055 0.3410 0.5661 0.182 Uiso 1 1 calc GR . . . .
H16F H 0.5316 0.4260 0.5320 0.182 Uiso 1 1 calc GR . . . .
C17 C 0.1343(3) 0.2147(2) 0.30564(12) 0.036 Uani 1 1 d . . . . .
C18 C 0.1935(3) 0.1637(2) 0.32195(13) 0.044 Uani 1 1 d . . . . .
H18 H 0.2709 0.1821 0.3153 0.053 Uiso 1 1 calc R . . . .
C19 C 0.1407(4) 0.0859(3) 0.34797(14) 0.056 Uani 1 1 d . . . . .
H19 H 0.1834 0.0524 0.3587 0.067 Uiso 1 1 calc R . . . .
C20 C 0.0298(4) 0.0557(3) 0.35875(14) 0.055 Uani 1 1 d . . . . .
C21 C -0.0295(4) 0.1067(3) 0.34158(15) 0.057 Uani 1 1 d . . . . .
H21 H -0.1069 0.0881 0.3483 0.068 Uiso 1 1 calc R . . . .
C22 C 0.0215(3) 0.1834(3) 0.31510(13) 0.047 Uani 1 1 d . . . . .
H22 H -0.0220 0.2153 0.3032 0.056 Uiso 1 1 calc R . . . .
C23 C -0.0300(5) -0.0279(3) 0.38868(19) 0.084 Uani 1 1 d . . . . .
C24 C -0.0775(6) 0.0071(4) 0.4357(2) 0.123 Uani 1 1 d . . . . .
H24G H -0.0161 0.0562 0.4572 0.185 Uiso 1 1 calc GR . . . .
H24H H -0.1160 -0.0455 0.4554 0.185 Uiso 1 1 calc GR . . . .
H24I H -0.1311 0.0332 0.4247 0.185 Uiso 1 1 calc GR . . . .
C25 C 0.0503(6) -0.0698(4) 0.4078(2) 0.131 Uani 1 1 d . . . . .
H25G H 0.0861 -0.0896 0.3786 0.196 Uiso 1 1 calc GR . . . .
H25H H 0.0082 -0.1245 0.4255 0.196 Uiso 1 1 calc GR . . . .
H25I H 0.1082 -0.0223 0.4317 0.196 Uiso 1 1 calc GR . . . .
C26 C -0.1232(6) -0.1040(4) 0.3549(2) 0.135 Uani 1 1 d . . . . .
H26G H -0.1780 -0.0790 0.3442 0.203 Uiso 1 1 calc GR . . . .
H26H H -0.1606 -0.1577 0.3740 0.203 Uiso 1 1 calc GR . . . .
H26I H -0.0913 -0.1246 0.3245 0.203 Uiso 1 1 calc GR . . . .
C27 C 0.0632(3) 0.2062(2) 0.20295(12) 0.037 Uani 1 1 d . . . . .
C28 C 0.0807(3) 0.1232(3) 0.19344(15) 0.051 Uani 1 1 d . . . . .
H28 H 0.1554 0.1258 0.1955 0.061 Uiso 1 1 calc R . . . .
C29 C -0.0072(4) 0.0368(3) 0.18106(16) 0.062 Uani 1 1 d . . . . .
H29 H 0.0089 -0.0181 0.1742 0.075 Uiso 1 1 calc R . . . .
C30 C -0.1186(4) 0.0280(3) 0.17840(16) 0.055 Uani 1 1 d . . . . .
C31 C -0.1345(4) 0.1119(3) 0.18422(15) 0.056 Uani 1 1 d . . . . .
H31 H -0.2085 0.1098 0.1796 0.067 Uiso 1 1 calc R . . . .
C32 C -0.0463(3) 0.1991(3) 0.19657(14) 0.049 Uani 1 1 d . . . . .
H32 H -0.0617 0.2546 0.2007 0.059 Uiso 1 1 calc R . . . .
C33 C -0.2195(4) -0.0701(3) 0.1725(2) 0.076 Uani 1 1 d . U . . .
C34 C -0.2280(9) -0.1107(7) 0.2239(4) 0.154 Uani 0.75 1 d . U P A 1
H34G H -0.1559 -0.1135 0.2335 0.230 Uiso 0.75 1 calc R . P A 1
H34H H -0.2464 -0.0703 0.2505 0.230 Uiso 0.75 1 calc R . P A 1
H34I H -0.2872 -0.1744 0.2206 0.230 Uiso 0.75 1 calc R . P A 1
C35 C -0.3266(6) -0.0666(6) 0.1591(4) 0.116 Uani 0.75 1 d . U P A 1
H35G H -0.3421 -0.0228 0.1847 0.174 Uiso 0.75 1 calc R . P A 1
H35H H -0.3241 -0.0449 0.1252 0.174 Uiso 0.75 1 calc R . P A 1
H35I H -0.3861 -0.1296 0.1583 0.174 Uiso 0.75 1 calc R . P A 1
C36 C -0.1963(8) -0.1364(6) 0.1337(4) 0.150 Uani 0.75 1 d . U P A 1
H36G H -0.1237 -0.1389 0.1427 0.224 Uiso 0.75 1 calc R . P A 1
H36H H -0.2559 -0.1995 0.1329 0.224 Uiso 0.75 1 calc R . P A 1
H36I H -0.1939 -0.1147 0.0999 0.224 Uiso 0.75 1 calc R . P A 1
C37 C 0.1689(3) 0.3557(2) 0.13897(12) 0.037 Uani 1 1 d . . . . .
C38 C 0.0985(4) 0.3949(3) 0.12105(13) 0.054 Uani 1 1 d . . . . .
H38 H 0.0676 0.4279 0.1447 0.065 Uiso 1 1 calc R . . . .
C39 C 0.0719(4) 0.3870(3) 0.06903(13) 0.056 Uani 1 1 d . . . . .
H39 H 0.0219 0.4140 0.0583 0.068 Uiso 1 1 calc R . . . .
C40 C 0.1149(3) 0.3417(3) 0.03230(12) 0.041 Uani 1 1 d . . . . .
C41 C 0.1868(4) 0.3041(3) 0.05084(13) 0.055 Uani 1 1 d . . . . .
H41 H 0.2190 0.2723 0.0271 0.065 Uiso 1 1 calc R . . . .
C42 C 0.2136(4) 0.3109(3) 0.10256(13) 0.054 Uani 1 1 d . . . . .
H42 H 0.2640 0.2843 0.1133 0.065 Uiso 1 1 calc R . . . .
C43 C 0.0862(4) 0.3314(3) -0.02522(13) 0.052 Uani 1 1 d . . . . .
C44 C 0.0274(6) 0.2272(4) -0.04465(19) 0.119 Uani 1 1 d . . . . .
H44D H 0.0717 0.1930 -0.0333 0.178 Uiso 1 1 calc GR . . . .
H44E H 0.0202 0.2192 -0.0822 0.178 Uiso 1 1 calc GR . . . .
H44F H -0.0475 0.2022 -0.0310 0.178 Uiso 1 1 calc GR . . . .
C45 C 0.0081(6) 0.3769(6) -0.03778(18) 0.136 Uani 1 1 d . . . . .
H45D H -0.0571 0.3559 -0.0166 0.203 Uiso 1 1 calc GR . . . .
H45E H -0.0171 0.3594 -0.0741 0.203 Uiso 1 1 calc GR . . . .
H45F H 0.0472 0.4456 -0.0309 0.203 Uiso 1 1 calc GR . . . .
C46 C 0.1923(4) 0.3695(4) -0.05408(15) 0.085 Uani 1 1 d . . . . .
H46D H 0.2283 0.4380 -0.0454 0.128 Uiso 1 1 calc GR . . . .
H46E H 0.1733 0.3545 -0.0910 0.128 Uiso 1 1 calc GR . . . .
H46F H 0.2440 0.3407 -0.0445 0.128 Uiso 1 1 calc GR . . . .
B3 B 0.3010(4) 0.4590(3) 0.21657(14) 0.036 Uani 1 1 d . . . . .
B7 B 0.3457(3) 0.4683(3) 0.28167(14) 0.033 Uani 1 1 d . . . . .
B5 B 0.3784(4) 0.5863(3) 0.31021(16) 0.040 Uani 1 1 d . . . . .
H5 H 0.3648 0.6011 0.3517 0.048 Uiso 1 1 calc R . . . .
B6 B 0.3528(4) 0.6527(3) 0.26403(17) 0.044 Uani 1 1 d . . . . .
H6 H 0.3221 0.7105 0.2742 0.053 Uiso 1 1 calc R . . . .
B4 B 0.4148(4) 0.5389(3) 0.18514(16) 0.044 Uani 1 1 d . . . . .
H4 H 0.4265 0.5238 0.1434 0.053 Uiso 1 1 calc R . . . .
B8 B 0.4412(4) 0.4746(3) 0.23266(15) 0.041 Uani 1 1 d . . . . .
H8B H 0.4722 0.4170 0.2226 0.049 Uiso 1 1 calc R . . . .
B9 B 0.4873(4) 0.5519(3) 0.29076(16) 0.041 Uani 1 1 d . . . . .
H9B H 0.5479 0.5449 0.3191 0.050 Uiso 1 1 calc R . . . .
B10 B 0.4911(4) 0.6651(3) 0.27930(17) 0.049 Uani 1 1 d . . . . .
H10 H 0.5540 0.7324 0.2998 0.058 Uiso 1 1 calc R . . . .
B11 B 0.4448(4) 0.6556(3) 0.21394(18) 0.050 Uani 1 1 d . . . . .
H11C H 0.4756 0.7166 0.1908 0.060 Uiso 1 1 calc R . . . .
B12 B 0.5284(4) 0.5951(3) 0.23097(17) 0.048 Uani 1 1 d . . . . .
H12C H 0.6175 0.6169 0.2196 0.057 Uiso 1 1 calc R . . . .
C2A C 0.7730(3) 0.5365(2) 0.25936(12) 0.033 Uani 1 1 d . . . . .
H2A H 0.6817 0.5134 0.2674 0.040 Uiso 1 1 calc R . . . .
C1A C 0.8163(3) 0.5719(2) 0.20420(13) 0.038 Uani 1 1 d . . . . .
H1A H 0.7564 0.5730 0.1734 0.045 Uiso 1 1 calc R . . . .
C3A C 0.7133(3) 0.3683(2) 0.19453(11) 0.031 Uani 1 1 d . . . . .
C4A C 0.6623(3) 0.3020(2) 0.22602(12) 0.032 Uani 1 1 d . . . . .
C5A C 0.6989(3) 0.3097(2) 0.28138(12) 0.033 Uani 1 1 d . . . . .
C6A C 0.7786(3) 0.3868(2) 0.30849(11) 0.033 Uani 1 1 d . . . . .
C7A C 0.8079(3) 0.3828(2) 0.36337(12) 0.033 Uani 1 1 d . . . . .
C8A C 0.8701(4) 0.3332(3) 0.37651(14) 0.055 Uani 1 1 d . . . . .
H8A H 0.9013 0.3055 0.3501 0.066 Uiso 1 1 calc R . . . .
C9A C 0.8887(4) 0.3223(3) 0.42663(14) 0.057 Uani 1 1 d . . . . .
H9A H 0.9324 0.2873 0.4338 0.068 Uiso 1 1 calc R . . . .
C10A C 0.8456(3) 0.3608(2) 0.46674(13) 0.043 Uani 1 1 d . . . . .
C11A C 0.7862(4) 0.4141(3) 0.45361(13) 0.052 Uani 1 1 d . . . . .
H11A H 0.7567 0.4434 0.4800 0.062 Uiso 1 1 calc R . . . .
C12A C 0.7689(3) 0.4255(3) 0.40312(13) 0.047 Uani 1 1 d . . . . .
H12A H 0.7294 0.4636 0.3957 0.056 Uiso 1 1 calc R . . . .
C13A C 0.8576(4) 0.3416(3) 0.52193(14) 0.057 Uani 1 1 d . . . . .
C14A C 0.8443(6) 0.4176(5) 0.56024(16) 0.127 Uani 1 1 d . . . . .
H14A H 0.8991 0.4797 0.5541 0.191 Uiso 1 1 calc GR . . . .
H14B H 0.8572 0.4060 0.5952 0.191 Uiso 1 1 calc GR . . . .
H14C H 0.7680 0.4160 0.5560 0.191 Uiso 1 1 calc GR . . . .
C15A C 0.7681(6) 0.2467(5) 0.5287(2) 0.162 Uani 1 1 d . . . . .
H15A H 0.6954 0.2523 0.5320 0.243 Uiso 1 1 calc GR . . . .
H15B H 0.7872 0.2246 0.5596 0.243 Uiso 1 1 calc GR . . . .
H15C H 0.7637 0.2015 0.4988 0.243 Uiso 1 1 calc GR . . . .
C16A C 0.9725(4) 0.3423(4) 0.53411(17) 0.099 Uani 1 1 d . . . . .
H16A H 0.9849 0.2940 0.5106 0.148 Uiso 1 1 calc GR . . . .
H16B H 0.9770 0.3288 0.5695 0.148 Uiso 1 1 calc GR . . . .
H16C H 1.0302 0.4044 0.5301 0.148 Uiso 1 1 calc GR . . . .
C17A C 0.6433(3) 0.2223(2) 0.30767(12) 0.035 Uani 1 1 d . . . . .
C18A C 0.6654(3) 0.1423(3) 0.29600(14) 0.048 Uani 1 1 d . . . . .
H18A H 0.7157 0.1409 0.2701 0.057 Uiso 1 1 calc R . . . .
C19A C 0.6150(4) 0.0641(3) 0.32177(15) 0.058 Uani 1 1 d . . . . .
H19A H 0.6327 0.0104 0.3131 0.070 Uiso 1 1 calc R . . . .
C20A C 0.5401(3) 0.0609(2) 0.35947(14) 0.048 Uani 1 1 d . . . . .
C21A C 0.5198(4) 0.1415(3) 0.37096(14) 0.055 Uani 1 1 d . . . . .
H21A H 0.4693 0.1427 0.3968 0.066 Uiso 1 1 calc R . . . .
C22A C 0.5702(4) 0.2210(3) 0.34617(13) 0.050 Uani 1 1 d . . . . .
H22A H 0.5543 0.2754 0.3557 0.060 Uiso 1 1 calc R . . . .
C23A C 0.4847(4) -0.0260(3) 0.38768(17) 0.069 Uani 1 1 d . U . . .
C24A C 0.5771(8) -0.0426(6) 0.4166(4) 0.129 Uani 0.75 1 d . U P B 1
H24A H 0.6279 -0.0551 0.3921 0.194 Uiso 0.75 1 calc GR . P B 1
H24B H 0.5431 -0.0969 0.4357 0.194 Uiso 0.75 1 calc GR . P B 1
H24C H 0.6195 0.0135 0.4405 0.194 Uiso 0.75 1 calc GR . P B 1
C25A C 0.4119(7) -0.0078(5) 0.4308(3) 0.097 Uani 0.75 1 d . U P B 1
H25A H 0.4575 0.0489 0.4537 0.146 Uiso 0.75 1 calc GR . P B 1
H25B H 0.3844 -0.0620 0.4504 0.146 Uiso 0.75 1 calc GR . P B 1
H25C H 0.3479 0.0014 0.4156 0.146 Uiso 0.75 1 calc GR . P B 1
C26A C 0.4140(9) -0.1083(5) 0.3514(3) 0.125 Uani 0.75 1 d . U P B 1
H26A H 0.3525 -0.0955 0.3363 0.187 Uiso 0.75 1 calc GR . P B 1
H26B H 0.3828 -0.1640 0.3697 0.187 Uiso 0.75 1 calc GR . P B 1
H26C H 0.4600 -0.1200 0.3241 0.187 Uiso 0.75 1 calc GR . P B 1
C27A C 0.5639(3) 0.2129(2) 0.20704(12) 0.034 Uani 1 1 d . . . . .
C28A C 0.5724(3) 0.1438(2) 0.17124(13) 0.044 Uani 1 1 d . . . . .
H28A H 0.6390 0.1570 0.1530 0.053 Uiso 1 1 calc R . . . .
C29A C 0.4855(4) 0.0556(3) 0.16154(15) 0.055 Uani 1 1 d . . . . .
H29A H 0.4943 0.0100 0.1368 0.066 Uiso 1 1 calc R . . . .
C30A C 0.3857(3) 0.0319(3) 0.18696(15) 0.049 Uani 1 1 d . . . . .
C31A C 0.3747(3) 0.1035(3) 0.21932(15) 0.052 Uani 1 1 d . . . . .
H31A H 0.3056 0.0920 0.2352 0.062 Uiso 1 1 calc R . . . .
C32A C 0.4607(3) 0.1918(3) 0.22953(14) 0.043 Uani 1 1 d . . . . .
H32A H 0.4493 0.2388 0.2523 0.052 Uiso 1 1 calc R . . . .
C33A C 0.2955(4) -0.0692(3) 0.18133(18) 0.066 Uani 1 1 d . . . . .
C34A C 0.3485(6) -0.1374(4) 0.1905(3) 0.093 Uani 0.75 1 d . U P C 1
H34A H 0.3902 -0.1182 0.2239 0.140 Uiso 0.75 1 calc R . P C 1
H34B H 0.2897 -0.2008 0.1902 0.140 Uiso 0.75 1 calc R . P C 1
H34C H 0.4002 -0.1379 0.1635 0.140 Uiso 0.75 1 calc R . P C 1
C35A C 0.2053(6) -0.0816(5) 0.2234(3) 0.098 Uani 0.75 1 d . U P C 1
H35A H 0.2429 -0.0676 0.2576 0.148 Uiso 0.75 1 calc R . P C 1
H35B H 0.1678 -0.0382 0.2197 0.148 Uiso 0.75 1 calc R . P C 1
H35C H 0.1494 -0.1466 0.2188 0.148 Uiso 0.75 1 calc R . P C 1
C36A C 0.2314(7) -0.0914(5) 0.1326(3) 0.111 Uani 0.75 1 d . U P C 1
H36A H 0.1994 -0.0441 0.1292 0.166 Uiso 0.75 1 calc R . P C 1
H36B H 0.2810 -0.0910 0.1045 0.166 Uiso 0.75 1 calc R . P C 1
H36C H 0.1705 -0.1539 0.1311 0.166 Uiso 0.75 1 calc R . P C 1
C37A C 0.6779(3) 0.3563(2) 0.13878(11) 0.032 Uani 1 1 d . . . . .
C38A C 0.5801(3) 0.3627(3) 0.12204(14) 0.053 Uani 1 1 d . . . . .
H38A H 0.5308 0.3722 0.1466 0.063 Uiso 1 1 calc R . . . .
C39A C 0.5518(4) 0.3558(3) 0.07050(15) 0.061 Uani 1 1 d . . . . .
H39A H 0.4839 0.3614 0.0607 0.073 Uiso 1 1 calc R . . . .
C40A C 0.6180(3) 0.3411(3) 0.03309(13) 0.051 Uani 1 1 d . . . . .
C41A C 0.7162(4) 0.3341(3) 0.04999(14) 0.061 Uani 1 1 d . . . . .
H41A H 0.7643 0.3228 0.0253 0.074 Uiso 1 1 calc R . . . .
C42A C 0.7464(3) 0.3430(3) 0.10133(13) 0.052 Uani 1 1 d . . . . .
H42A H 0.8158 0.3399 0.1112 0.063 Uiso 1 1 calc R . . . .
C43A C 0.5871(5) 0.3315(4) -0.02392(16) 0.089 Uani 1 1 d . U . . .
C44A C 0.4943(6) 0.3503(7) -0.0367(3) 0.176 Uani 1 1 d . U . . .
H44A H 0.4282 0.3082 -0.0208 0.264 Uiso 1 1 calc GR . . . .
H44B H 0.4808 0.3402 -0.0740 0.264 Uiso 1 1 calc GR . . . .
H44C H 0.5082 0.4160 -0.0241 0.264 Uiso 1 1 calc GR . . . .
C45A C 0.5442(8) 0.2248(6) -0.0446(3) 0.200 Uani 1 1 d . U . . .
H45A H 0.5738 0.1925 -0.0218 0.300 Uiso 1 1 calc GR . . . .
H45B H 0.5701 0.2178 -0.0791 0.300 Uiso 1 1 calc GR . . . .
H45C H 0.4618 0.1970 -0.0458 0.300 Uiso 1 1 calc GR . . . .
C46A C 0.6832(5) 0.3737(5) -0.05507(17) 0.116 Uani 1 1 d . U . . .
H46A H 0.7167 0.4421 -0.0453 0.174 Uiso 1 1 calc GR . . . .
H46B H 0.6579 0.3603 -0.0914 0.174 Uiso 1 1 calc GR . . . .
H46C H 0.7393 0.3471 -0.0493 0.174 Uiso 1 1 calc GR . . . .
B3A B 0.8098(3) 0.4621(3) 0.21624(14) 0.032 Uani 1 1 d . . . . .
B7A B 0.8458(3) 0.4776(3) 0.28319(14) 0.033 Uani 1 1 d . . . . .
B5A B 0.8686(4) 0.5954(3) 0.30786(16) 0.038 Uani 1 1 d . . . . .
H5A H 0.8476 0.6119 0.3480 0.046 Uiso 1 1 calc R . . . .
B6A B 0.8467(4) 0.6561(3) 0.25799(16) 0.041 Uani 1 1 d . . . . .
H6A H 0.8115 0.7118 0.2645 0.049 Uiso 1 1 calc R . . . .
B4A B 0.9263(3) 0.5427(3) 0.18666(15) 0.037 Uani 1 1 d . . . . .
H4A H 0.9450 0.5258 0.1461 0.044 Uiso 1 1 calc R . . . .
B8A B 0.9501(3) 0.4841(3) 0.23727(14) 0.035 Uani 1 1 d . . . . .
H8AA H 0.9857 0.4287 0.2306 0.042 Uiso 1 1 calc R . . . .
B9A B 0.9853(4) 0.5655(3) 0.29445(15) 0.039 Uani 1 1 d . . . . .
H9AA H 1.0436 0.5630 0.3255 0.047 Uiso 1 1 calc R . . . .
B10A B 0.9848(4) 0.6753(3) 0.27875(17) 0.045 Uani 1 1 d . . . . .
H10A H 1.0428 0.7447 0.2993 0.055 Uiso 1 1 calc R . . . .
B11A B 0.9466(4) 0.6601(3) 0.21221(16) 0.042 Uani 1 1 d . . . . .
H11B H 0.9779 0.7197 0.1882 0.051 Uiso 1 1 calc R . . . .
B12A B 1.0328(4) 0.6057(3) 0.23474(16) 0.043 Uani 1 1 d . . . . .
H12B H 1.1239 0.6303 0.2261 0.052 Uiso 1 1 calc R . . . .
C35B C 0.3242(16) -0.1386(12) 0.1347(7) 0.070 Uani 0.25 1 d . U P C 2
H35D H 0.3987 -0.1388 0.1422 0.105 Uiso 0.25 1 calc R . P C 2
H35E H 0.2673 -0.2030 0.1330 0.105 Uiso 0.25 1 calc R . P C 2
H35F H 0.3235 -0.1145 0.1017 0.105 Uiso 0.25 1 calc R . P C 2
C36' C -0.1765(14) -0.1476(9) 0.1787(6) 0.047 Uani 0.25 1 d . U P A 2
H36J H -0.1419 -0.1379 0.2133 0.071 Uiso 0.25 1 calc R . P A 2
H36K H -0.2396 -0.2092 0.1735 0.071 Uiso 0.25 1 calc R . P A 2
H36L H -0.1206 -0.1456 0.1534 0.071 Uiso 0.25 1 calc R . P A 2
C35' C -0.2743(18) -0.0808(13) 0.1198(7) 0.074 Uani 0.25 1 d . U P A 2
H35J H -0.3004 -0.0297 0.1176 0.111 Uiso 0.25 1 calc R . P A 2
H35K H -0.2194 -0.0780 0.0938 0.111 Uiso 0.25 1 calc R . P A 2
H35L H -0.3384 -0.1416 0.1139 0.111 Uiso 0.25 1 calc R . P A 2
C36B C 0.298(2) -0.1143(13) 0.2298(9) 0.093 Uani 0.25 1 d . . P C 2
H36D H 0.3747 -0.1106 0.2370 0.139 Uiso 0.25 1 calc R . P C 2
H36E H 0.2764 -0.0808 0.2587 0.139 Uiso 0.25 1 calc R . P C 2
H36F H 0.2460 -0.1805 0.2250 0.139 Uiso 0.25 1 calc R . P C 2
C34' C -0.2993(14) -0.0675(10) 0.2175(6) 0.051 Uani 0.25 1 d . U P A 2
H34J H -0.2593 -0.0605 0.2505 0.077 Uiso 0.25 1 calc R . P A 2
H34K H -0.3217 -0.0141 0.2160 0.077 Uiso 0.25 1 calc R . P A 2
H34L H -0.3665 -0.1263 0.2138 0.077 Uiso 0.25 1 calc R . P A 2
C34B C 0.1841(16) -0.0719(13) 0.1680(8) 0.072 Uani 0.25 1 d . U P C 2
H34D H 0.1869 -0.0421 0.1367 0.108 Uiso 0.25 1 calc R . P C 2
H34E H 0.1301 -0.1376 0.1623 0.108 Uiso 0.25 1 calc R . P C 2
H34F H 0.1605 -0.0378 0.1961 0.108 Uiso 0.25 1 calc R . P C 2
C25B C 0.5170(16) -0.1146(10) 0.3583(6) 0.058 Uani 0.25 1 d . U P B 2
H25D H 0.5006 -0.1210 0.3213 0.087 Uiso 0.25 1 calc GR . P B 2
H25E H 0.4719 -0.1738 0.3716 0.087 Uiso 0.25 1 calc GR . P B 2
H25F H 0.5971 -0.1003 0.3650 0.087 Uiso 0.25 1 calc GR . P B 2
C24B C 0.358(2) -0.0601(18) 0.3743(10) 0.113 Uani 0.25 1 d . U P B 2
H24D H 0.3301 -0.0132 0.3897 0.169 Uiso 0.25 1 calc GR . P B 2
H24E H 0.3180 -0.1203 0.3877 0.169 Uiso 0.25 1 calc GR . P B 2
H24F H 0.3445 -0.0684 0.3370 0.169 Uiso 0.25 1 calc GR . P B 2
C26B C 0.522(2) -0.0090(15) 0.4400(7) 0.087 Uani 0.25 1 d . U P B 2
H26D H 0.6011 -0.0010 0.4426 0.131 Uiso 0.25 1 calc GR . P B 2
H26E H 0.4764 -0.0626 0.4576 0.131 Uiso 0.25 1 calc GR . P B 2
H26F H 0.5146 0.0483 0.4558 0.131 Uiso 0.25 1 calc GR . P B 2

loop_
_atom_site_aniso_label
_atom_site_aniso_U_11
_atom_site_aniso_U_22
_atom_site_aniso_U_33
_atom_site_aniso_U_23
_atom_site_aniso_U_13
_atom_site_aniso_U_12
C2 0.030 0.036 0.037 0.003 -0.003 0.012
C1 0.039 0.043 0.044 0.014 0.002 0.017
C3 0.039 0.041 0.027 0.002 -0.001 0.020
C4 0.038 0.038 0.031 0.001 -0.001 0.016
C5 0.036 0.036 0.030 0.005 0.003 0.017
C6 0.032 0.041 0.028 0.006 0.003 0.020
C7 0.039 0.038 0.029 0.006 0.005 0.016
C8 0.035 0.053 0.038 0.011 0.008 0.019
C9 0.047 0.057 0.035 0.007 0.000 0.027
C10 0.051 0.040 0.028 0.002 0.000 0.019
C11 0.048 0.057 0.034 0.007 0.009 0.021
C12 0.038 0.053 0.036 0.007 0.003 0.023
C13 0.064 0.056 0.033 0.012 -0.001 0.026
C14 0.220 0.273 0.030 0.023 0.020 0.193
C15 0.240 0.072 0.080 0.034 -0.022 0.035
C16 0.085 0.198 0.059 0.061 -0.019 0.021
C17 0.044 0.038 0.028 0.003 0.005 0.017
C18 0.051 0.047 0.037 0.009 0.006 0.021
C19 0.076 0.045 0.049 0.008 0.000 0.027
C20 0.066 0.041 0.047 0.009 0.009 0.007
C21 0.052 0.051 0.056 0.008 0.015 0.007
C22 0.045 0.047 0.046 0.002 0.005 0.016
C23 0.104 0.055 0.073 0.025 0.013 0.006
C24 0.143 0.111 0.084 0.044 0.045 0.005
C25 0.169 0.088 0.135 0.078 0.026 0.033
C26 0.152 0.064 0.126 0.028 -0.005 -0.032
C27 0.041 0.039 0.034 0.002 0.000 0.021
C28 0.039 0.050 0.064 -0.009 -0.009 0.021
C29 0.057 0.050 0.080 -0.019 -0.015 0.029
C30 0.052 0.041 0.065 -0.009 -0.015 0.016
C31 0.048 0.051 0.069 -0.008 -0.015 0.024
C32 0.051 0.044 0.054 -0.005 -0.011 0.025
C33 0.067 0.043 0.101 -0.016 -0.025 0.011
C34 0.151 0.130 0.136 0.056 -0.017 -0.003
C35 0.072 0.094 0.165 0.017 -0.018 0.013
C36 0.118 0.107 0.191 -0.055 0.008 0.027
C37 0.042 0.036 0.029 0.003 -0.004 0.012
C38 0.067 0.083 0.032 0.008 0.006 0.050
C39 0.056 0.099 0.036 0.017 0.004 0.051
C40 0.041 0.050 0.032 0.008 -0.001 0.017
C41 0.069 0.070 0.034 -0.005 -0.002 0.041
C42 0.072 0.074 0.034 -0.002 -0.008 0.050
C43 0.052 0.074 0.027 0.011 -0.003 0.022
C44 0.138 0.108 0.054 -0.001 -0.031 -0.009
C45 0.148 0.286 0.041 0.037 0.005 0.155
C46 0.086 0.130 0.036 0.020 0.009 0.035
B3 0.044 0.042 0.028 0.007 0.003 0.023
B7 0.031 0.043 0.027 0.004 -0.001 0.017
B5 0.034 0.041 0.042 0.004 -0.005 0.011
B6 0.037 0.035 0.061 0.003 -0.003 0.014
B4 0.044 0.054 0.042 0.017 0.009 0.023
B8 0.040 0.057 0.036 0.014 0.006 0.029
B9 0.027 0.048 0.047 0.013 -0.004 0.011
B10 0.035 0.051 0.056 0.013 -0.005 0.010
B11 0.032 0.052 0.063 0.025 0.001 0.008
B12 0.027 0.059 0.058 0.028 0.007 0.014
C2A 0.032 0.032 0.035 0.006 0.004 0.012
C1A 0.033 0.037 0.041 0.013 0.002 0.008
C3A 0.032 0.035 0.026 0.005 0.001 0.013
C4A 0.036 0.032 0.029 0.002 0.003 0.014
C5A 0.039 0.031 0.029 0.004 0.004 0.012
C6A 0.041 0.037 0.027 0.006 0.006 0.021
C7A 0.038 0.033 0.027 0.006 0.000 0.010
C8A 0.073 0.076 0.035 0.011 0.007 0.048
C9A 0.069 0.072 0.044 0.016 -0.002 0.041
C10A 0.037 0.046 0.034 0.010 -0.003 0.004
C11A 0.060 0.068 0.029 0.006 0.006 0.026
C12A 0.066 0.052 0.032 0.005 0.000 0.033
C13A 0.053 0.075 0.031 0.020 -0.008 0.010
C14A 0.181 0.215 0.029 0.012 -0.004 0.124
C15A 0.138 0.165 0.089 0.093 -0.028 -0.063
C16A 0.086 0.171 0.049 0.039 -0.003 0.054
C17A 0.038 0.035 0.031 0.007 0.004 0.012
C18A 0.055 0.048 0.045 0.010 0.014 0.025
C19A 0.083 0.043 0.057 0.017 0.013 0.031
C20A 0.060 0.035 0.041 0.014 0.001 0.009
C21A 0.060 0.057 0.043 0.017 0.017 0.016
C22A 0.067 0.043 0.044 0.009 0.016 0.026
C23A 0.088 0.046 0.062 0.024 0.009 0.010
C24A 0.151 0.127 0.135 0.092 0.024 0.062
C25A 0.109 0.080 0.093 0.049 0.044 0.016
C26A 0.154 0.078 0.093 0.014 0.021 -0.010
C27A 0.036 0.034 0.029 0.005 -0.002 0.010
C28A 0.046 0.045 0.039 0.000 -0.001 0.015
C29A 0.057 0.044 0.057 -0.014 -0.016 0.019
C30A 0.035 0.039 0.065 0.006 -0.013 0.006
C31A 0.040 0.043 0.065 0.008 -0.001 0.009
C32A 0.040 0.041 0.047 0.004 0.003 0.014
C33A 0.057 0.038 0.089 0.004 -0.016 0.003
C34A 0.092 0.056 0.131 0.014 -0.002 0.029
C35A 0.070 0.071 0.132 0.016 0.023 0.001
C36A 0.103 0.086 0.097 0.002 -0.049 -0.012
C37A 0.035 0.032 0.025 0.003 -0.002 0.008
C38A 0.046 0.084 0.035 0.000 -0.003 0.035
C39A 0.047 0.095 0.047 0.005 -0.009 0.036
C40A 0.042 0.066 0.036 0.012 -0.002 0.009
C41A 0.048 0.101 0.031 0.002 0.006 0.027
C42A 0.043 0.083 0.033 0.006 -0.001 0.028
C43A 0.074 0.149 0.034 0.020 -0.015 0.031
C44A 0.126 0.334 0.086 0.038 -0.004 0.107
C45A 0.242 0.193 0.081 0.004 -0.049 -0.004
C46A 0.089 0.204 0.037 0.038 0.001 0.030
B3A 0.026 0.035 0.032 0.008 0.001 0.007
B7A 0.036 0.034 0.030 0.004 0.001 0.012
B5A 0.036 0.032 0.041 0.002 -0.002 0.008
B6A 0.036 0.033 0.054 0.011 0.003 0.012
B4A 0.029 0.040 0.039 0.009 0.002 0.009
B8A 0.035 0.041 0.033 0.009 0.003 0.018
B9A 0.034 0.040 0.039 0.004 -0.007 0.012
B10A 0.038 0.039 0.051 0.005 -0.005 0.007
B11A 0.032 0.041 0.047 0.015 -0.002 0.004
B12A 0.025 0.047 0.053 0.011 -0.002 0.009
C35B 0.067 0.057 0.078 -0.010 0.006 0.020
C36' 0.061 0.023 0.049 0.005 0.003 0.006
C35' 0.078 0.067 0.072 -0.012 -0.015 0.028
C36B 0.098 0.042 0.123 0.014 0.010 0.009
C34' 0.048 0.038 0.069 0.001 -0.001 0.020
C34B 0.070 0.061 0.075 -0.004 0.009 0.018
C25B 0.074 0.029 0.070 0.027 0.006 0.015
C24B 0.113 0.103 0.122 0.036 0.011 0.037
C26B 0.104 0.078 0.075 0.029 0.018 0.026

loop_
_atom_type_symbol
_atom_type_description
_atom_type_scat_dispersion_real
_atom_type_scat_dispersion_imag
_atom_type_scat_source
C C 0.0033 0.0016 'International Tables Vol C Tables 4.2.6.8 and 6.1.1.4'
H H 0.0000 0.0000 'International Tables Vol C Tables 4.2.6.8 and 6.1.1.4'
B B 0.0013 0.0007 'International Tables Vol C Tables 4.2.6.8 and 6.1.1.4'

loop_
_geom_angle_atom_site_label_1
_geom_angle_atom_site_label_2
_geom_angle_atom_site_label_3
_geom_angle
_geom_angle_site_symmetry_1
_geom_angle_site_symmetry_3
_geom_angle_publ_flag
C1 C2 H2 120.3 . . ?
C1 C2 B3 62.0(2) . . ?
C1 C2 B7 112.0(3) . . ?
C1 C2 B5 112.1(3) . . ?
C1 C2 B6 62.6(2) . . ?
B3 C2 H2 117.0 . . ?
B7 C2 H2 117.9 . . ?
B7 C2 B3 62.3(2) . . ?
B7 C2 B6 116.3(3) . . ?
B5 C2 H2 118.1 . . ?
B5 C2 B3 115.3(3) . . ?
B5 C2 B7 63.6(2) . . ?
B5 C2 B6 62.7(2) . . ?
B6 C2 H2 116.1 . . ?
B6 C2 B3 116.5(3) . . ?
C2 C1 H1 121.2 . . ?
C2 C1 B3 61.9(2) . . ?
C2 C1 B6 61.5(2) . . ?
C2 C1 B4 111.3(3) . . ?
C2 C1 B11 110.6(3) . . ?
B3 C1 H1 116.6 . . ?
B3 C1 B6 115.5(3) . . ?
B6 C1 H1 117.5 . . ?
B4 C1 H1 118.2 . . ?
B4 C1 B3 63.0(2) . . ?
B4 C1 B6 114.6(3) . . ?
B4 C1 B11 63.1(3) . . ?
B11 C1 H1 118.6 . . ?
B11 C1 B3 115.4(3) . . ?
B11 C1 B6 62.0(3) . . ?
C4 C3 C37 122.5(3) . . ?
C4 C3 B3 119.5(3) . . ?
C37 C3 B3 117.7(3) . . ?
C3 C4 C5 124.9(3) . . ?
C3 C4 C27 119.8(3) . . ?
C5 C4 C27 115.2(3) . . ?
C4 C5 C17 116.4(3) . . ?
C6 C5 C4 124.9(3) . . ?
C6 C5 C17 118.7(3) . . ?
C5 C6 C7 120.1(3) . . ?
C5 C6 B7 122.0(3) . . ?
C7 C6 B7 117.9(3) . . ?
C8 C7 C6 121.0(3) . . ?
C8 C7 C12 117.3(3) . . ?
C12 C7 C6 121.6(3) . . ?
C7 C8 H8 119.4 . . ?
C9 C8 C7 121.3(3) . . ?
C9 C8 H8 119.4 . . ?
C8 C9 H9 119.0 . . ?
C8 C9 C10 122.0(3) . . ?
C10 C9 H9 119.0 . . ?
C9 C10 C11 116.2(3) . . ?
C9 C10 C13 122.0(3) . . ?
C11 C10 C13 121.7(3) . . ?
C10 C11 H11 119.0 . . ?
C12 C11 C10 122.0(3) . . ?
C12 C11 H11 119.0 . . ?
C7 C12 H12 119.5 . . ?
C11 C12 C7 120.9(3) . . ?
C11 C12 H12 119.5 . . ?
C10 C13 C16 112.2(3) . . ?
C14 C13 C10 112.0(3) . . ?
C14 C13 C15 109.5(5) . . ?
C14 C13 C16 107.9(5) . . ?
C15 C13 C10 107.3(3) . . ?
C15 C13 C16 107.8(5) . . ?
C13 C14 H14D 109.5 . . ?
C13 C14 H14E 109.5 . . ?
C13 C14 H14F 109.5 . . ?
H14D C14 H14E 109.5 . . ?
H14D C14 H14F 109.5 . . ?
H14E C14 H14F 109.5 . . ?
C13 C15 H15D 109.5 . . ?
C13 C15 H15E 109.5 . . ?
C13 C15 H15F 109.5 . . ?
H15D C15 H15E 109.5 . . ?
H15D C15 H15F 109.5 . . ?
H15E C15 H15F 109.5 . . ?
C13 C16 H16D 109.5 . . ?
C13 C16 H16E 109.5 . . ?
C13 C16 H16F 109.5 . . ?
H16D C16 H16E 109.5 . . ?
H16D C16 H16F 109.5 . . ?
H16E C16 H16F 109.5 . . ?
C18 C17 C5 120.3(3) . . ?
C22 C17 C5 122.3(3) . . ?
C22 C17 C18 117.3(3) . . ?
C17 C18 H18 119.7 . . ?
C17 C18 C19 120.6(4) . . ?
C19 C18 H18 119.7 . . ?
C18 C19 H19 118.7 . . ?
C20 C19 C18 122.6(4) . . ?
C20 C19 H19 118.7 . . ?
C19 C20 C21 116.4(4) . . ?
C19 C20 C23 123.9(4) . . ?
C21 C20 C23 119.7(4) . . ?
C20 C21 H21 119.2 . . ?
C22 C21 C20 121.6(4) . . ?
C22 C21 H21 119.2 . . ?
C17 C22 C21 121.4(4) . . ?
C17 C22 H22 119.3 . . ?
C21 C22 H22 119.3 . . ?
C24 C23 C20 108.3(4) . . ?
C24 C23 C25 107.3(5) . . ?
C25 C23 C20 112.1(5) . . ?
C26 C23 C20 109.7(4) . . ?
C26 C23 C24 110.6(5) . . ?
C26 C23 C25 108.8(5) . . ?
C23 C24 H24G 109.5 . . ?
C23 C24 H24H 109.5 . . ?
C23 C24 H24I 109.5 . . ?
H24G C24 H24H 109.5 . . ?
H24G C24 H24I 109.5 . . ?
H24H C24 H24I 109.5 . . ?
C23 C25 H25G 109.5 . . ?
C23 C25 H25H 109.5 . . ?
C23 C25 H25I 109.5 . . ?
H25G C25 H25H 109.5 . . ?
H25G C25 H25I 109.5 . . ?
H25H C25 H25I 109.5 . . ?
C23 C26 H26G 109.5 . . ?
C23 C26 H26H 109.5 . . ?
C23 C26 H26I 109.5 . . ?
H26G C26 H26H 109.5 . . ?
H26G C26 H26I 109.5 . . ?
H26H C26 H26I 109.5 . . ?
C28 C27 C4 121.1(3) . . ?
C32 C27 C4 122.0(3) . . ?
C32 C27 C28 116.6(3) . . ?
C27 C28 H28 119.0 . . ?
C29 C28 C27 122.1(4) . . ?
C29 C28 H28 119.0 . . ?
C28 C29 H29 119.1 . . ?
C28 C29 C30 121.8(4) . . ?
C30 C29 H29 119.1 . . ?
C29 C30 C33 122.3(4) . . ?
C31 C30 C29 115.6(4) . . ?
C31 C30 C33 122.0(4) . . ?
C30 C31 H31 118.7 . . ?
C30 C31 C32 122.7(4) . . ?
C32 C31 H31 118.7 . . ?
C27 C32 C31 121.0(3) . . ?
C27 C32 H32 119.5 . . ?
C31 C32 H32 119.5 . . ?
C30 C33 C34' 106.9(6) . . ?
C34 C33 C30 107.7(5) . . ?
C35 C33 C30 114.2(5) . . ?
C35 C33 C34 108.6(7) . . ?
C35 C33 C36 109.3(6) . . ?
C36 C33 C30 110.0(5) . . ?
C36 C33 C34 106.7(7) . . ?
C36' C33 C30 109.7(7) . . ?
C36' C33 C34' 108.5(9) . . ?
C35' C33 C30 105.8(8) . . ?
C35' C33 C36' 112.3(9) . . ?
C35' C33 C34' 113.3(10) . . ?
C33 C34 H34G 109.5 . . ?
C33 C34 H34H 109.5 . . ?
C33 C34 H34I 109.5 . . ?
H34G C34 H34H 109.5 . . ?
H34G C34 H34I 109.5 . . ?
H34H C34 H34I 109.5 . . ?
C33 C35 H35G 109.5 . . ?
C33 C35 H35H 109.5 . . ?
C33 C35 H35I 109.5 . . ?
H35G C35 H35H 109.5 . . ?
H35G C35 H35I 109.5 . . ?
H35H C35 H35I 109.5 . . ?
C33 C36 H36G 109.5 . . ?
C33 C36 H36H 109.5 . . ?
C33 C36 H36I 109.5 . . ?
H36G C36 H36H 109.5 . . ?
H36G C36 H36I 109.5 . . ?
H36H C36 H36I 109.5 . . ?
C38 C37 C3 121.9(3) . . ?
C38 C37 C42 116.6(3) . . ?
C42 C37 C3 121.3(3) . . ?
C37 C38 H38 119.4 . . ?
C37 C38 C39 121.2(3) . . ?
C39 C38 H38 119.4 . . ?
C38 C39 H39 118.6 . . ?
C40 C39 C38 122.8(3) . . ?
C40 C39 H39 118.6 . . ?
C39 C40 C41 115.3(3) . . ?
C39 C40 C43 123.8(3) . . ?
C41 C40 C43 120.9(3) . . ?
C40 C41 H41 118.7 . . ?
C40 C41 C42 122.6(3) . . ?
C42 C41 H41 118.7 . . ?
C37 C42 C41 121.5(3) . . ?
C37 C42 H42 119.3 . . ?
C41 C42 H42 119.3 . . ?
C44 C43 C40 108.9(3) . . ?
C45 C43 C40 113.1(3) . . ?
C45 C43 C44 106.8(5) . . ?
C45 C43 C46 110.3(4) . . ?
C46 C43 C40 110.5(3) . . ?
C46 C43 C44 107.0(4) . . ?
C43 C44 H44D 109.5 . . ?
C43 C44 H44E 109.5 . . ?
C43 C44 H44F 109.5 . . ?
H44D C44 H44E 109.5 . . ?
H44D C44 H44F 109.5 . . ?
H44E C44 H44F 109.5 . . ?
C43 C45 H45D 109.5 . . ?
C43 C45 H45E 109.5 . . ?
C43 C45 H45F 109.5 . . ?
H45D C45 H45E 109.5 . . ?
H45D C45 H45F 109.5 . . ?
H45E C45 H45F 109.5 . . ?
C43 C46 H46D 109.5 . . ?
C43 C46 H46E 109.5 . . ?
C43 C46 H46F 109.5 . . ?
H46D C46 H46E 109.5 . . ?
H46D C46 H46F 109.5 . . ?
H46E C46 H46F 109.5 . . ?
C2 B3 C1 56.09(19) . . ?
C2 B3 B7 58.0(2) . . ?
C2 B3 B4 102.4(3) . . ?
C2 B3 B8 102.9(3) . . ?
C1 B3 B7 103.8(3) . . ?
C1 B3 B4 57.5(2) . . ?
C1 B3 B8 103.5(3) . . ?
C3 B3 C2 118.6(3) . . ?
C3 B3 C1 125.0(3) . . ?
C3 B3 B7 117.1(3) . . ?
C3 B3 B4 130.2(3) . . ?
C3 B3 B8 127.9(3) . . ?
B7 B3 B4 107.9(3) . . ?
B8 B3 B7 60.1(2) . . ?
B8 B3 B4 60.2(2) . . ?
C2 B7 B3 59.7(2) . . ?
C2 B7 B5 57.9(2) . . ?
C2 B7 B8 104.1(3) . . ?
C2 B7 B9 103.0(3) . . ?
C6 B7 C2 116.9(3) . . ?
C6 B7 B3 111.5(3) . . ?
C6 B7 B5 125.4(3) . . ?
C6 B7 B8 124.9(3) . . ?
C6 B7 B9 133.7(3) . . ?
B3 B7 B5 108.5(3) . . ?
B3 B7 B9 108.3(3) . . ?
B8 B7 B3 59.9(2) . . ?
B8 B7 B5 106.8(3) . . ?
B8 B7 B9 60.0(2) . . ?
B9 B7 B5 58.7(2) . . ?
C2 B5 B7 58.4(2) . . ?
C2 B5 H5 124.9 . . ?
C2 B5 B6 59.7(2) . . ?
C2 B5 B9 104.8(3) . . ?
C2 B5 B10 104.9(3) . . ?
B7 B5 H5 120.6 . . ?
B6 B5 B7 109.5(3) . . ?
B6 B5 H5 120.8 . . ?
B9 B5 B7 60.5(2) . . ?
B9 B5 H5 121.7 . . ?
B9 B5 B6 109.1(3) . . ?
B9 B5 B10 61.3(2) . . ?
B10 B5 B7 109.7(3) . . ?
B10 B5 H5 121.8 . . ?
B10 B5 B6 59.4(2) . . ?
C2 B6 C1 55.9(2) . . ?
C2 B6 B5 57.6(2) . . ?
C2 B6 H6 125.9 . . ?
C2 B6 B10 103.8(3) . . ?
C2 B6 B11 102.8(3) . . ?
C1 B6 B5 102.7(3) . . ?
C1 B6 H6 125.7 . . ?
C1 B6 B10 104.2(3) . . ?
C1 B6 B11 57.7(2) . . ?
B5 B6 H6 122.9 . . ?
B10 B6 B5 60.0(2) . . ?
B10 B6 H6 122.6 . . ?
B10 B6 B11 60.7(3) . . ?
B11 B6 B5 107.4(3) . . ?
B11 B6 H6 122.6 . . ?
C1 B4 B3 59.5(2) . . ?
C1 B4 H4 125.0 . . ?
C1 B4 B8 104.4(3) . . ?
C1 B4 B11 58.5(2) . . ?
C1 B4 B12 103.8(3) . . ?
B3 B4 H4 121.2 . . ?
B8 B4 B3 59.4(2) . . ?
B8 B4 H4 122.6 . . ?
B11 B4 B3 108.7(3) . . ?
B11 B4 H4 121.2 . . ?
B11 B4 B8 108.0(3) . . ?
B12 B4 B3 107.6(3) . . ?
B12 B4 H4 123.0 . . ?
B12 B4 B8 59.9(2) . . ?
B12 B4 B11 59.7(3) . . ?
B3 B8 B4 60.4(2) . . ?
B3 B8 H8B 121.4 . . ?
B3 B8 B9 108.4(3) . . ?
B7 B8 B3 60.0(2) . . ?
B7 B8 B4 108.0(3) . . ?
B7 B8 H8B 121.8 . . ?
B7 B8 B9 60.1(2) . . ?
B4 B8 H8B 121.8 . . ?
B9 B8 B4 107.9(3) . . ?
B9 B8 H8B 121.5 . . ?
B12 B8 B3 108.0(3) . . ?
B12 B8 B7 107.8(3) . . ?
B12 B8 B4 59.5(2) . . ?
B12 B8 H8B 122.0 . . ?
B12 B8 B9 60.0(2) . . ?
B7 B9 H9B 121.4 . . ?
B7 B9 B10 108.8(3) . . ?
B5 B9 B7 60.8(2) . . ?
B5 B9 B8 108.3(3) . . ?
B5 B9 H9B 121.7 . . ?
B5 B9 B10 59.9(2) . . ?
B5 B9 B12 107.0(3) . . ?
B8 B9 B7 59.8(2) . . ?
B8 B9 H9B 121.6 . . ?
B8 B9 B10 108.3(3) . . ?
B10 B9 H9B 121.5 . . ?
B12 B9 B7 107.4(3) . . ?
B12 B9 B8 59.9(2) . . ?
B12 B9 H9B 122.6 . . ?
B12 B9 B10 59.6(2) . . ?
B5 B10 B9 58.8(2) . . ?
B5 B10 H10 122.6 . . ?
B5 B10 B11 107.3(3) . . ?
B5 B10 B12 106.3(3) . . ?
B6 B10 B5 60.6(2) . . ?
B6 B10 B9 108.0(3) . . ?
B6 B10 H10 121.2 . . ?
B6 B10 B11 60.0(3) . . ?
B6 B10 B12 107.7(3) . . ?
B9 B10 H10 122.1 . . ?
B11 B10 B9 107.3(3) . . ?
B11 B10 H10 122.1 . . ?
B12 B10 B9 59.8(2) . . ?
B12 B10 H10 122.5 . . ?
B12 B10 B11 59.4(2) . . ?
C1 B11 B6 60.3(2) . . ?
C1 B11 B4 58.4(2) . . ?
C1 B11 B10 105.0(3) . . ?
C1 B11 H11C 124.6 . . ?
C1 B11 B12 103.8(3) . . ?
B6 B11 B4 109.4(3) . . ?
B6 B11 B10 59.2(2) . . ?
B6 B11 H11C 120.9 . . ?
B4 B11 B10 108.5(3) . . ?
B4 B11 H11C 121.0 . . ?
B10 B11 H11C 122.4 . . ?
B12 B11 B6 107.4(3) . . ?
B12 B11 B4 59.9(3) . . ?
B12 B11 B10 60.0(2) . . ?
B12 B11 H11C 123.1 . . ?
B4 B12 B8 60.6(2) . . ?
B4 B12 B9 108.8(3) . . ?
B4 B12 B10 109.5(3) . . ?
B4 B12 H12C 121.0 . . ?
B8 B12 B9 60.1(2) . . ?
B8 B12 B10 109.4(3) . . ?
B8 B12 H12C 121.1 . . ?
B9 B12 H12C 121.3 . . ?
B10 B12 B9 60.6(2) . . ?
B10 B12 H12C 120.7 . . ?
B11 B12 B4 60.5(2) . . ?
B11 B12 B8 109.1(3) . . ?
B11 B12 B9 109.0(3) . . ?
B11 B12 B10 60.6(3) . . ?
B11 B12 H12C 121.1 . . ?
C1A C2A H2A 120.1 . . ?
C1A C2A B3A 62.0(2) . . ?
C1A C2A B7A 112.3(3) . . ?
C1A C2A B5A 112.2(3) . . ?
C1A C2A B6A 62.6(2) . . ?
B3A C2A H2A 116.9 . . ?
B7A C2A H2A 117.8 . . ?
B7A C2A B3A 62.6(2) . . ?
B7A C2A B6A 116.0(3) . . ?
B5A C2A H2A 118.1 . . ?
B5A C2A B3A 115.5(3) . . ?
B5A C2A B7A 63.5(2) . . ?
B5A C2A B6A 62.6(2) . . ?
B6A C2A H2A 116.4 . . ?
B6A C2A B3A 116.4(3) . . ?
C2A C1A H1A 121.4 . . ?
C2A C1A B3A 61.8(2) . . ?
C2A C1A B6A 61.5(2) . . ?
C2A C1A B4A 110.8(3) . . ?
C2A C1A B11A 110.1(3) . . ?
B3A C1A H1A 116.7 . . ?
B3A C1A B6A 115.3(3) . . ?
B6A C1A H1A 117.9 . . ?
B4A C1A H1A 118.5 . . ?
B4A C1A B3A 62.7(2) . . ?
B4A C1A B6A 114.1(3) . . ?
B4A C1A B11A 63.3(2) . . ?
B11A C1A H1A 118.9 . . ?
B11A C1A B3A 115.2(3) . . ?
B11A C1A B6A 61.3(2) . . ?
C4A C3A C37A 122.6(3) . . ?
C4A C3A B3A 119.9(3) . . ?
C37A C3A B3A 117.5(3) . . ?
C3A C4A C5A 124.0(3) . . ?
C3A C4A C27A 121.3(3) . . ?
C27A C4A C5A 114.7(3) . . ?
C4A C5A C17A 115.9(3) . . ?
C6A C5A C4A 125.5(3) . . ?
C6A C5A C17A 118.6(3) . . ?
C5A C6A C7A 119.3(3) . . ?
C5A C6A B7A 121.8(3) . . ?
C7A C6A B7A 118.8(3) . . ?
C8A C7A C6A 121.9(3) . . ?
C8A C7A C12A 116.7(3) . . ?
C12A C7A C6A 121.3(3) . . ?
C7A C8A H8A 118.9 . . ?
C7A C8A C9A 122.2(3) . . ?
C9A C8A H8A 118.9 . . ?
C8A C9A H9A 119.1 . . ?
C8A C9A C10A 121.7(3) . . ?
C10A C9A H9A 119.1 . . ?
C9A C10A C11A 116.1(3) . . ?
C9A C10A C13A 121.7(3) . . ?
C11A C10A C13A 122.1(3) . . ?
C10A C11A H11A 119.2 . . ?
C12A C11A C10A 121.7(3) . . ?
C12A C11A H11A 119.2 . . ?
C7A C12A C11A 121.5(3) . . ?
C7A C12A H12A 119.3 . . ?
C11A C12A H12A 119.3 . . ?
C10A C13A C14A 111.2(3) . . ?
C15A C13A C10A 108.1(3) . . ?
C15A C13A C14A 109.8(5) . . ?
C15A C13A C16A 109.8(4) . . ?
C16A C13A C10A 111.6(3) . . ?
C16A C13A C14A 106.4(4) . . ?
C13A C14A H14A 109.5 . . ?
C13A C14A H14B 109.5 . . ?
C13A C14A H14C 109.5 . . ?
H14A C14A H14B 109.5 . . ?
H14A C14A H14C 109.5 . . ?
H14B C14A H14C 109.5 . . ?
C13A C15A H15A 109.5 . . ?
C13A C15A H15B 109.5 . . ?
C13A C15A H15C 109.5 . . ?
H15A C15A H15B 109.5 . . ?
H15A C15A H15C 109.5 . . ?
H15B C15A H15C 109.5 . . ?
C13A C16A H16A 109.5 . . ?
C13A C16A H16B 109.5 . . ?
C13A C16A H16C 109.5 . . ?
H16A C16A H16B 109.5 . . ?
H16A C16A H16C 109.5 . . ?
H16B C16A H16C 109.5 . . ?
C18A C17A C5A 122.1(3) . . ?
C18A C17A C22A 117.3(3) . . ?
C22A C17A C5A 120.5(3) . . ?
C17A C18A H18A 119.7 . . ?
C17A C18A C19A 120.7(4) . . ?
C19A C18A H18A 119.7 . . ?
C18A C19A H19A 118.6 . . ?
C20A C19A C18A 122.7(4) . . ?
C20A C19A H19A 118.6 . . ?
C19A C20A C23A 122.3(4) . . ?
C21A C20A C19A 115.8(3) . . ?
C21A C20A C23A 121.8(4) . . ?
C20A C21A H21A 118.8 . . ?
C20A C21A C22A 122.5(4) . . ?
C22A C21A H21A 118.8 . . ?
C17A C22A C21A 120.9(3) . . ?
C17A C22A H22A 119.5 . . ?
C21A C22A H22A 119.5 . . ?
C20A C23A C25A 111.5(4) . . ?
C20A C23A C25B 108.0(6) . . ?
C20A C23A C24B 105.3(9) . . ?
C24A C23A C20A 108.2(5) . . ?
C24A C23A C25A 103.6(5) . . ?
C26A C23A C20A 110.6(4) . . ?
C26A C23A C24A 113.3(6) . . ?
C26A C23A C25A 109.4(6) . . ?
C24B C23A C25B 102.8(12) . . ?
C26B C23A C20A 112.3(9) . . ?
C26B C23A C25B 109.1(11) . . ?
C26B C23A C24B 118.5(14) . . ?
C23A C24A H24A 109.5 . . ?
C23A C24A H24B 109.5 . . ?
C23A C24A H24C 109.5 . . ?
H24A C24A H24B 109.5 . . ?
H24A C24A H24C 109.5 . . ?
H24B C24A H24C 109.5 . . ?
C23A C25A H25A 109.5 . . ?
C23A C25A H25B 109.5 . . ?
C23A C25A H25C 109.5 . . ?
H25A C25A H25B 109.5 . . ?
H25A C25A H25C 109.5 . . ?
H25B C25A H25C 109.5 . . ?
C23A C26A H26A 109.5 . . ?
C23A C26A H26B 109.5 . . ?
C23A C26A H26C 109.5 . . ?
H26A C26A H26B 109.5 . . ?
H26A C26A H26C 109.5 . . ?
H26B C26A H26C 109.5 . . ?
C28A C27A C4A 123.0(3) . . ?
C28A C27A C32A 116.6(3) . . ?
C32A C27A C4A 120.1(3) . . ?
C27A C28A H28A 119.4 . . ?
C29A C28A C27A 121.2(4) . . ?
C29A C28A H28A 119.4 . . ?
C28A C29A H29A 118.9 . . ?
C28A C29A C30A 122.1(4) . . ?
C30A C29A H29A 118.9 . . ?
C29A C30A C33A 122.2(4) . . ?
C31A C30A C29A 115.9(4) . . ?
C31A C30A C33A 121.8(4) . . ?
C30A C31A H31A 118.8 . . ?
C30A C31A C32A 122.5(4) . . ?
C32A C31A H31A 118.8 . . ?
C27A C32A H32A 119.4 . . ?
C31A C32A C27A 121.3(4) . . ?
C31A C32A H32A 119.4 . . ?
C30A C33A C35A 111.5(4) . . ?
C30A C33A C35B 111.3(7) . . ?
C34A C33A C30A 109.9(4) . . ?
C34A C33A C35A 105.3(5) . . ?
C36A C33A C30A 111.0(4) . . ?
C36A C33A C34A 114.0(5) . . ?
C36A C33A C35A 104.9(5) . . ?
C36B C33A C30A 109.5(8) . . ?
C36B C33A C35B 104.2(11) . . ?
C34B C33A C30A 111.9(8) . . ?
C34B C33A C35B 106.8(10) . . ?
C34B C33A C36B 112.8(13) . . ?
C33A C34A H34A 109.5 . . ?
C33A C34A H34B 109.5 . . ?
C33A C34A H34C 109.5 . . ?
H34A C34A H34B 109.5 . . ?
H34A C34A H34C 109.5 . . ?
H34B C34A H34C 109.5 . . ?
C33A C35A H35A 109.5 . . ?
C33A C35A H35B 109.5 . . ?
C33A C35A H35C 109.5 . . ?
H35A C35A H35B 109.5 . . ?
H35A C35A H35C 109.5 . . ?
H35B C35A H35C 109.5 . . ?
C33A C36A H36A 109.5 . . ?
C33A C36A H36B 109.5 . . ?
C33A C36A H36C 109.5 . . ?
H36A C36A H36B 109.5 . . ?
H36A C36A H36C 109.5 . . ?
H36B C36A H36C 109.5 . . ?
C38A C37A C3A 122.8(3) . . ?
C42A C37A C3A 120.7(3) . . ?
C42A C37A C38A 116.4(3) . . ?
C37A C38A H38A 119.1 . . ?
C37A C38A C39A 121.8(3) . . ?
C39A C38A H38A 119.1 . . ?
C38A C39A H39A 118.8 . . ?
C40A C39A C38A 122.3(4) . . ?
C40A C39A H39A 118.8 . . ?
C39A C40A C41A 115.9(3) . . ?
C39A C40A C43A 123.0(4) . . ?
C41A C40A C43A 121.1(4) . . ?
C40A C41A H41A 118.9 . . ?
C42A C41A C40A 122.2(4) . . ?
C42A C41A H41A 118.9 . . ?
C37A C42A C41A 121.3(4) . . ?
C37A C42A H42A 119.3 . . ?
C41A C42A H42A 119.3 . . ?
C40A C43A C45A 107.4(4) . . ?
C44A C43A C40A 116.4(5) . . ?
C44A C43A C45A 100.4(6) . . ?
C44A C43A C46A 113.7(5) . . ?
C46A C43A C40A 114.1(4) . . ?
C46A C43A C45A 102.5(6) . . ?
C43A C44A H44A 109.5 . . ?
C43A C44A H44B 109.5 . . ?
C43A C44A H44C 109.5 . . ?
H44A C44A H44B 109.5 . . ?
H44A C44A H44C 109.5 . . ?
H44B C44A H44C 109.5 . . ?
C43A C45A H45A 109.5 . . ?
C43A C45A H45B 109.5 . . ?
C43A C45A H45C 109.5 . . ?
H45A C45A H45B 109.5 . . ?
H45A C45A H45C 109.5 . . ?
H45B C45A H45C 109.5 . . ?
C43A C46A H46A 109.5 . . ?
C43A C46A H46B 109.5 . . ?
C43A C46A H46C 109.5 . . ?
H46A C46A H46B 109.5 . . ?
H46A C46A H46C 109.5 . . ?
H46B C46A H46C 109.5 . . ?
C2A B3A C1A 56.14(19) . . ?
C2A B3A B7A 57.8(2) . . ?
C2A B3A B4A 102.5(3) . . ?
C2A B3A B8A 103.3(3) . . ?
C1A B3A B7A 103.7(3) . . ?
C1A B3A B4A 57.8(2) . . ?
C1A B3A B8A 103.7(3) . . ?
C3A B3A C2A 116.2(3) . . ?
C3A B3A C1A 123.3(3) . . ?
C3A B3A B7A 116.8(3) . . ?
C3A B3A B4A 131.7(3) . . ?
C3A B3A B8A 129.9(3) . . ?
B7A B3A B4A 107.6(3) . . ?
B7A B3A B8A 60.6(2) . . ?
B8A B3A B4A 59.7(2) . . ?
C2A B7A B3A 59.6(2) . . ?
C2A B7A B5A 57.8(2) . . ?
C2A B7A B8A 103.9(2) . . ?
C2A B7A B9A 103.3(3) . . ?
C6A B7A C2A 118.0(3) . . ?
C6A B7A B3A 111.5(3) . . ?
C6A B7A B5A 126.3(3) . . ?
C6A B7A B8A 123.6(3) . . ?
C6A B7A B9A 133.1(3) . . ?
B3A B7A B5A 108.3(3) . . ?
B3A B7A B8A 59.6(2) . . ?
B3A B7A B9A 107.9(3) . . ?
B5A B7A B8A 107.1(3) . . ?
B5A B7A B9A 59.4(2) . . ?
B9A B7A B8A 59.8(2) . . ?
C2A B5A B7A 58.7(2) . . ?
C2A B5A H5A 124.6 . . ?
C2A B5A B6A 60.0(2) . . ?
C2A B5A B9A 104.8(3) . . ?
C2A B5A B10A 105.2(3) . . ?
B7A B5A H5A 120.4 . . ?
B6A B5A B7A 109.9(3) . . ?
B6A B5A H5A 120.6 . . ?
B6A B5A B10A 59.5(2) . . ?
B9A B5A B7A 60.5(2) . . ?
B9A B5A H5A 122.0 . . ?
B9A B5A B6A 108.8(3) . . ?
B9A B5A B10A 60.9(2) . . ?
B10A B5A B7A 109.6(3) . . ?
B10A B5A H5A 121.9 . . ?
C2A B6A C1A 55.9(2) . . ?
C2A B6A B5A 57.4(2) . . ?
C2A B6A H6A 125.9 . . ?
C2A B6A B10A 103.9(3) . . ?
C2A B6A B11A 103.0(3) . . ?
C1A B6A B5A 102.8(3) . . ?
C1A B6A H6A 125.5 . . ?
C1A B6A B10A 104.5(3) . . ?
C1A B6A B11A 58.1(2) . . ?
B5A B6A H6A 122.8 . . ?
B10A B6A B5A 60.3(2) . . ?
B10A B6A H6A 122.5 . . ?
B10A B6A B11A 60.7(2) . . ?
B11A B6A B5A 107.7(3) . . ?
B11A B6A H6A 122.4 . . ?
C1A B4A B3A 59.5(2) . . ?
C1A B4A H4A 124.8 . . ?
C1A B4A B8A 105.1(3) . . ?
C1A B4A B11A 58.3(2) . . ?
C1A B4A B12A 104.1(3) . . ?
B3A B4A H4A 121.1 . . ?
B8A B4A B3A 59.9(2) . . ?
B8A B4A H4A 122.0 . . ?
B8A B4A B11A 108.3(3) . . ?
B11A B4A B3A 108.5(3) . . ?
B11A B4A H4A 121.5 . . ?
B12A B4A B3A 108.1(3) . . ?
B12A B4A H4A 122.6 . . ?
B12A B4A B8A 60.4(2) . . ?
B12A B4A B11A 59.7(2) . . ?
B3A B8A B7A 59.8(2) . . ?
B3A B8A H8AA 121.4 . . ?
B3A B8A B9A 108.1(3) . . ?
B3A B8A B12A 107.9(3) . . ?
B7A B8A H8AA 122.2 . . ?
B4A B8A B3A 60.5(2) . . ?
B4A B8A B7A 107.7(3) . . ?
B4A B8A H8AA 121.9 . . ?
B4A B8A B9A 107.6(3) . . ?
B4A B8A B12A 59.5(2) . . ?
B9A B8A B7A 59.8(2) . . ?
B9A B8A H8AA 121.8 . . ?
B12A B8A B7A 107.2(3) . . ?
B12A B8A H8AA 122.2 . . ?
B12A B8A B9A 59.7(2) . . ?
B7A B9A H9AA 121.4 . . ?
B7A B9A B10A 108.5(3) . . ?
B5A B9A B7A 60.1(2) . . ?
B5A B9A B8A 108.1(3) . . ?
B5A B9A H9AA 122.2 . . ?
B5A B9A B10A 59.8(2) . . ?
B5A B9A B12A 106.8(3) . . ?
B8A B9A B7A 60.3(2) . . ?
B8A B9A H9AA 121.4 . . ?
B8A B9A B10A 108.4(3) . . ?
B10A B9A H9AA 121.5 . . ?
B12A B9A B7A 107.7(3) . . ?
B12A B9A B8A 59.9(2) . . ?
B12A B9A H9AA 122.5 . . ?
B12A B9A B10A 59.6(2) . . ?
B5A B10A B9A 59.3(2) . . ?
B5A B10A H10A 122.7 . . ?
B5A B10A B11A 106.7(3) . . ?
B5A B10A B12A 106.5(3) . . ?
B6A B10A B5A 60.1(2) . . ?
B6A B10A B9A 108.1(3) . . ?
B6A B10A H10A 121.5 . . ?
B6A B10A B11A 59.6(2) . . ?
B6A B10A B12A 107.5(3) . . ?
B9A B10A H10A 121.9 . . ?
B11A B10A B9A 107.3(3) . . ?
B11A B10A H10A 122.4 . . ?
B12A B10A B9A 59.7(2) . . ?
B12A B10A H10A 122.4 . . ?
B12A B10A B11A 59.6(2) . . ?
C1A B11A B6A 60.6(2) . . ?
C1A B11A B4A 58.4(2) . . ?
C1A B11A B10A 105.7(3) . . ?
C1A B11A H11B 124.3 . . ?
C1A B11A B12A 104.0(3) . . ?
B6A B11A B4A 109.5(3) . . ?
B6A B11A B10A 59.7(2) . . ?
B6A B11A H11B 120.5 . . ?
B6A B11A B12A 108.0(3) . . ?
B4A B11A H11B 121.3 . . ?
B10A B11A B4A 108.3(3) . . ?
B10A B11A H11B 122.1 . . ?
B12A B11A B4A 59.5(2) . . ?
B12A B11A B10A 60.1(2) . . ?
B12A B11A H11B 123.1 . . ?
B4A B12A B8A 60.1(2) . . ?
B4A B12A B9A 108.6(3) . . ?
B4A B12A B10A 109.6(3) . . ?
B4A B12A B11A 60.8(2) . . ?
B4A B12A H12B 121.1 . . ?
B8A B12A H12B 121.0 . . ?
B9A B12A B8A 60.4(2) . . ?
B9A B12A H12B 121.4 . . ?
B10A B12A B8A 109.6(3) . . ?
B10A B12A B9A 60.7(2) . . ?
B10A B12A H12B 120.6 . . ?
B11A B12A B8A 109.1(3) . . ?
B11A B12A B9A 108.7(3) . . ?
B11A B12A B10A 60.3(2) . . ?
B11A B12A H12B 121.2 . . ?
C33A C35B H35D 109.5 . . ?
C33A C35B H35E 109.5 . . ?
C33A C35B H35F 109.5 . . ?
H35D C35B H35E 109.5 . . ?
H35D C35B H35F 109.5 . . ?
H35E C35B H35F 109.5 . . ?
C33 C36' H36J 109.5 . . ?
C33 C36' H36K 109.5 . . ?
C33 C36' H36L 109.5 . . ?
H36J C36' H36K 109.5 . . ?
H36J C36' H36L 109.5 . . ?
H36K C36' H36L 109.5 . . ?
C33 C35' H35J 109.5 . . ?
C33 C35' H35K 109.5 . . ?
C33 C35' H35L 109.5 . . ?
H35J C35' H35K 109.5 . . ?
H35J C35' H35L 109.5 . . ?
H35K C35' H35L 109.5 . . ?
C33A C36B H36D 109.5 . . ?
C33A C36B H36E 109.5 . . ?
C33A C36B H36F 109.5 . . ?
H36D C36B H36E 109.5 . . ?
H36D C36B H36F 109.5 . . ?
H36E C36B H36F 109.5 . . ?
C33 C34' H34J 109.5 . . ?
C33 C34' H34K 109.5 . . ?
C33 C34' H34L 109.5 . . ?
H34J C34' H34K 109.5 . . ?
H34J C34' H34L 109.5 . . ?
H34K C34' H34L 109.5 . . ?
C33A C34B H34D 109.5 . . ?
C33A C34B H34E 109.5 . . ?
C33A C34B H34F 109.5 . . ?
H34D C34B H34E 109.5 . . ?
H34D C34B H34F 109.5 . . ?
H34E C34B H34F 109.5 . . ?
C23A C25B H25D 109.5 . . ?
C23A C25B H25E 109.5 . . ?
C23A C25B H25F 109.5 . . ?
H25D C25B H25E 109.5 . . ?
H25D C25B H25F 109.5 . . ?
H25E C25B H25F 109.5 . . ?
C23A C24B H24D 109.5 . . ?
C23A C24B H24E 109.5 . . ?
C23A C24B H24F 109.5 . . ?
H24D C24B H24E 109.5 . . ?
H24D C24B H24F 109.5 . . ?
H24E C24B H24F 109.5 . . ?
C23A C26B H26D 109.5 . . ?
C23A C26B H26E 109.5 . . ?
C23A C26B H26F 109.5 . . ?
H26D C26B H26E 109.5 . . ?
H26D C26B H26F 109.5 . . ?
H26E C26B H26F 109.5 . . ?

loop_
_geom_bond_atom_site_label_1
_geom_bond_atom_site_label_2
_geom_bond_distance
_geom_bond_site_symmetry_2
_geom_bond_publ_flag
C2 H2 1.1200 . ?
C2 C1 1.627(5) . ?
C2 B3 1.730(5) . ?
C2 B7 1.698(5) . ?
C2 B5 1.689(5) . ?
C2 B6 1.727(5) . ?
C1 H1 1.1200 . ?
C1 B3 1.732(5) . ?
C1 B6 1.745(6) . ?
C1 B4 1.696(5) . ?
C1 B11 1.698(6) . ?
C3 C4 1.356(4) . ?
C3 C37 1.492(4) . ?
C3 B3 1.547(5) . ?
C4 C5 1.500(4) . ?
C4 C27 1.509(5) . ?
C5 C6 1.360(5) . ?
C5 C17 1.510(4) . ?
C6 C7 1.503(4) . ?
C6 B7 1.567(5) . ?
C7 C8 1.385(5) . ?
C7 C12 1.388(4) . ?
C8 H8 0.9500 . ?
C8 C9 1.381(4) . ?
C9 H9 0.9500 . ?
C9 C10 1.391(5) . ?
C10 C11 1.391(5) . ?
C10 C13 1.525(5) . ?
C11 H11 0.9500 . ?
C11 C12 1.387(4) . ?
C12 H12 0.9500 . ?
C13 C14 1.493(6) . ?
C13 C15 1.521(6) . ?
C13 C16 1.531(7) . ?
C14 H14D 0.9800 . ?
C14 H14E 0.9800 . ?
C14 H14F 0.9800 . ?
C15 H15D 0.9800 . ?
C15 H15E 0.9800 . ?
C15 H15F 0.9800 . ?
C16 H16D 0.9800 . ?
C16 H16E 0.9800 . ?
C16 H16F 0.9800 . ?
C17 C18 1.388(5) . ?
C17 C22 1.380(5) . ?
C18 H18 0.9500 . ?
C18 C19 1.390(5) . ?
C19 H19 0.9500 . ?
C19 C20 1.366(6) . ?
C20 C21 1.396(5) . ?
C20 C23 1.532(5) . ?
C21 H21 0.9500 . ?
C21 C22 1.382(5) . ?
C22 H22 0.9500 . ?
C23 C24 1.525(7) . ?
C23 C25 1.527(8) . ?
C23 C26 1.513(8) . ?
C24 H24G 0.9800 . ?
C24 H24H 0.9800 . ?
C24 H24I 0.9800 . ?
C25 H25G 0.9800 . ?
C25 H25H 0.9800 . ?
C25 H25I 0.9800 . ?
C26 H26G 0.9800 . ?
C26 H26H 0.9800 . ?
C26 H26I 0.9800 . ?
C27 C28 1.386(5) . ?
C27 C32 1.383(5) . ?
C28 H28 0.9500 . ?
C28 C29 1.383(5) . ?
C29 H29 0.9500 . ?
C29 C30 1.392(6) . ?
C30 C31 1.385(5) . ?
C30 C33 1.563(6) . ?
C31 H31 0.9500 . ?
C31 C32 1.392(5) . ?
C32 H32 0.9500 . ?
C33 C34 1.538(9) . ?
C33 C35 1.446(8) . ?
C33 C36 1.486(9) . ?
C33 C36' 1.528(14) . ?
C33 C35' 1.512(17) . ?
C33 C34' 1.582(16) . ?
C34 H34G 0.9800 . ?
C34 H34H 0.9800 . ?
C34 H34I 0.9800 . ?
C35 H35G 0.9800 . ?
C35 H35H 0.9800 . ?
C35 H35I 0.9800 . ?
C36 H36G 0.9800 . ?
C36 H36H 0.9800 . ?
C36 H36I 0.9800 . ?
C37 C38 1.377(5) . ?
C37 C42 1.381(5) . ?
C38 H38 0.9500 . ?
C38 C39 1.387(5) . ?
C39 H39 0.9500 . ?
C39 C40 1.378(5) . ?
C40 C41 1.380(5) . ?
C40 C43 1.530(5) . ?
C41 H41 0.9500 . ?
C41 C42 1.382(5) . ?
C42 H42 0.9500 . ?
C43 C44 1.521(6) . ?
C43 C45 1.489(6) . ?
C43 C46 1.513(6) . ?
C44 H44D 0.9800 . ?
C44 H44E 0.9800 . ?
C44 H44F 0.9800 . ?
C45 H45D 0.9800 . ?
C45 H45E 0.9800 . ?
C45 H45F 0.9800 . ?
C46 H46D 0.9800 . ?
C46 H46E 0.9800 . ?
C46 H46F 0.9800 . ?
B3 B7 1.773(5) . ?
B3 B4 1.790(6) . ?
B3 B8 1.772(6) . ?
B7 B5 1.785(6) . ?
B7 B8 1.775(5) . ?
B7 B9 1.781(6) . ?
B5 H5 1.1200 . ?
B5 B6 1.778(6) . ?
B5 B9 1.748(6) . ?
B5 B10 1.768(6) . ?
B6 H6 1.1200 . ?
B6 B10 1.758(6) . ?
B6 B11 1.773(7) . ?
B4 H4 1.1200 . ?
B4 B8 1.785(5) . ?
B4 B11 1.776(7) . ?
B4 B12 1.766(7) . ?
B8 H8B 1.1200 . ?
B8 B9 1.779(6) . ?
B8 B12 1.774(6) . ?
B9 H9B 1.1200 . ?
B9 B10 1.792(6) . ?
B9 B12 1.777(6) . ?
B10 H10 1.1200 . ?
B10 B11 1.785(6) . ?
B10 B12 1.773(7) . ?
B11 H11C 1.1200 . ?
B11 B12 1.763(6) . ?
B12 H12C 1.1200 . ?
C2A H2A 1.1200 . ?
C2A C1A 1.631(4) . ?
C2A B3A 1.731(5) . ?
C2A B7A 1.699(5) . ?
C2A B5A 1.683(5) . ?
C2A B6A 1.729(5) . ?
C1A H1A 1.1200 . ?
C1A B3A 1.735(5) . ?
C1A B6A 1.747(5) . ?
C1A B4A 1.703(5) . ?
C1A B11A 1.702(5) . ?
C3A C4A 1.357(4) . ?
C3A C37A 1.501(4) . ?
C3A B3A 1.549(5) . ?
C4A C5A 1.503(4) . ?
C4A C27A 1.501(5) . ?
C5A C6A 1.359(5) . ?
C5A C17A 1.510(4) . ?
C6A C7A 1.501(4) . ?
C6A B7A 1.561(5) . ?
C7A C8A 1.373(5) . ?
C7A C12A 1.378(5) . ?
C8A H8A 0.9500 . ?
C8A C9A 1.376(5) . ?
C9A H9A 0.9500 . ?
C9A C10A 1.382(5) . ?
C10A C11A 1.391(5) . ?
C10A C13A 1.529(5) . ?
C11A H11A 0.9500 . ?
C11A C12A 1.384(5) . ?
C12A H12A 0.9500 . ?
C13A C14A 1.529(6) . ?
C13A C15A 1.508(7) . ?
C13A C16A 1.511(6) . ?
C14A H14A 0.9800 . ?
C14A H14B 0.9800 . ?
C14A H14C 0.9800 . ?
C15A H15A 0.9800 . ?
C15A H15B 0.9800 . ?
C15A H15C 0.9800 . ?
C16A H16A 0.9800 . ?
C16A H16B 0.9800 . ?
C16A H16C 0.9800 . ?
C17A C18A 1.380(4) . ?
C17A C22A 1.386(5) . ?
C18A H18A 0.9500 . ?
C18A C19A 1.387(5) . ?
C19A H19A 0.9500 . ?
C19A C20A 1.381(5) . ?
C20A C21A 1.376(5) . ?
C20A C23A 1.533(5) . ?
C21A H21A 0.9500 . ?
C21A C22A 1.387(5) . ?
C22A H22A 0.9500 . ?
C23A C24A 1.526(9) . ?
C23A C25A 1.550(8) . ?
C23A C26A 1.481(9) . ?
C23A C25B 1.696(16) . ?
C23A C24B 1.54(2) . ?
C23A C26B 1.41(2) . ?
C24A H24A 0.9800 . ?
C24A H24B 0.9800 . ?
C24A H24C 0.9800 . ?
C25A H25A 0.9800 . ?
C25A H25B 0.9800 . ?
C25A H25C 0.9800 . ?
C26A H26A 0.9800 . ?
C26A H26B 0.9800 . ?
C26A H26C 0.9800 . ?
C27A C28A 1.387(5) . ?
C27A C32A 1.396(5) . ?
C28A H28A 0.9500 . ?
C28A C29A 1.387(5) . ?
C29A H29A 0.9500 . ?
C29A C30A 1.394(5) . ?
C30A C31A 1.378(5) . ?
C30A C33A 1.539(5) . ?
C31A H31A 0.9500 . ?
C31A C32A 1.384(5) . ?
C32A H32A 0.9500 . ?
C33A C34A 1.502(7) . ?
C33A C35A 1.583(8) . ?
C33A C36A 1.453(7) . ?
C33A C35B 1.683(17) . ?
C33A C36B 1.52(2) . ?
C33A C34B 1.461(19) . ?
C34A H34A 0.9800 . ?
C34A H34B 0.9800 . ?
C34A H34C 0.9800 . ?
C35A H35A 0.9800 . ?
C35A H35B 0.9800 . ?
C35A H35C 0.9800 . ?
C36A H36A 0.9800 . ?
C36A H36B 0.9800 . ?
C36A H36C 0.9800 . ?
C37A C38A 1.376(5) . ?
C37A C42A 1.381(5) . ?
C38A H38A 0.9500 . ?
C38A C39A 1.381(5) . ?
C39A H39A 0.9500 . ?
C39A C40A 1.366(5) . ?
C40A C41A 1.387(5) . ?
C40A C43A 1.523(5) . ?
C41A H41A 0.9500 . ?
C41A C42A 1.378(5) . ?
C42A H42A 0.9500 . ?
C43A C44A 1.384(8) . ?
C43A C45A 1.559(9) . ?
C43A C46A 1.463(7) . ?
C44A H44A 0.9800 . ?
C44A H44B 0.9800 . ?
C44A H44C 0.9800 . ?
C45A H45A 0.9800 . ?
C45A H45B 0.9800 . ?
C45A H45C 0.9800 . ?
C46A H46A 0.9800 . ?
C46A H46B 0.9800 . ?
C46A H46C 0.9800 . ?
B3A B7A 1.782(5) . ?
B3A B4A 1.789(5) . ?
B3A B8A 1.778(6) . ?
B7A B5A 1.780(5) . ?
B7A B8A 1.796(5) . ?
B7A B9A 1.787(6) . ?
B5A H5A 1.1200 . ?
B5A B6A 1.773(6) . ?
B5A B9A 1.767(6) . ?
B5A B10A 1.776(6) . ?
B6A H6A 1.1200 . ?
B6A B10A 1.762(6) . ?
B6A B11A 1.760(6) . ?
B4A H4A 1.1200 . ?
B4A B8A 1.775(5) . ?
B4A B11A 1.787(6) . ?
B4A B12A 1.763(6) . ?
B8A H8AA 1.1200 . ?
B8A B9A 1.787(6) . ?
B8A B12A 1.779(6) . ?
B9A H9AA 1.1200 . ?
B9A B10A 1.794(6) . ?
B9A B12A 1.776(6) . ?
B10A H10A 1.1200 . ?
B10A B11A 1.778(6) . ?
B10A B12A 1.775(6) . ?
B11A H11B 1.1200 . ?
B11A B12A 1.766(6) . ?
B12A H12B 1.1200 . ?
C35B H35D 0.9800 . ?
C35B H35E 0.9800 . ?
C35B H35F 0.9800 . ?
C36' H36J 0.9800 . ?
C36' H36K 0.9800 . ?
C36' H36L 0.9800 . ?
C35' H35J 0.9800 . ?
C35' H35K 0.9800 . ?
C35' H35L 0.9800 . ?
C36B H36D 0.9800 . ?
C36B H36E 0.9800 . ?
C36B H36F 0.9800 . ?
C34' H34J 0.9800 . ?
C34' H34K 0.9800 . ?
C34' H34L 0.9800 . ?
C34B H34D 0.9800 . ?
C34B H34E 0.9800 . ?
C34B H34F 0.9800 . ?
C25B H25D 0.9800 . ?
C25B H25E 0.9800 . ?
C25B H25F 0.9800 . ?
C24B H24D 0.9800 . ?
C24B H24E 0.9800 . ?
C24B H24F 0.9800 . ?
C26B H26D 0.9800 . ?
C26B H26E 0.9800 . ?
C26B H26F 0.9800 . ?

loop_
_smtbx_masks_void_nr
_smtbx_masks_void_average_x
_smtbx_masks_void_average_y
_smtbx_masks_void_average_z
_smtbx_masks_void_volume
_smtbx_masks_void_count_electrons
_smtbx_masks_void_content
1 -0.408 0.000 0.000 401.5 79.8 ?
